data_4131482
loop_
_publ_author_name
'Neisen, Benjamin D.'
'Gagnon, Nicole L.'
'Dhar, Debanjan'
'Spaeth, Andrew D.'
'Tolman, William B.'

_publ_section_title
;
 Formally Copper(III)-Alkylperoxo Complexes as Models of Possible
 Intermediates in Monooxygenase Enzymes.
;
_journal_issue 30
_journal_name_full 'Journal of the American Chemical Society'
_journal_page_first 10220
_journal_page_last 10223
_journal_paper_doi 10.1021/jacs.7b05754
_journal_volume 139
_journal_year 2017
_chemical_formula_moiety '2(C40 H48 Cu N3 O4), 4(C9 H12 O2), 2(C8 H20 N)'
_chemical_formula_sum 'C132 H184 Cu2 N8 O16'
_chemical_formula_weight 2265.94
_chemical_name_common '[LCu(OOCm)][NEt4]'
_space_group_crystal_system triclinic
_space_group_IT_number 2
_space_group_name_Hall '-P 1'
_space_group_name_H-M_alt 'P -1'
_atom_sites_solution_hydrogens geom
_audit_creation_method SHELXL-2014/7
_cell_angle_alpha 84.759(3)
_cell_angle_beta 83.894(3)
_cell_angle_gamma 77.729(3)
_cell_formula_units_Z 2
_cell_length_a 12.8398(9)
_cell_length_b 19.9194(14)
_cell_length_c 25.2286(17)
_cell_measurement_reflns_used 25403
_cell_measurement_temperature 150
_cell_measurement_theta_max 150.86
_cell_measurement_theta_min 10.27
_cell_volume 6253.6(8)
_computing_cell_refinement 'SAINT, Bruker'
_computing_data_collection 'APEX III Bruker'
_computing_data_reduction 'SAINT, Bruker'
_computing_molecular_graphics 'SHELXTL, Bruker'
_computing_structure_refinement 'SHELXL-2014/7 (Sheldrick, 2014)'
_computing_structure_solution Shelxt
_diffrn_ambient_temperature 150
_diffrn_measured_fraction_theta_full 0.994
_diffrn_measured_fraction_theta_max 0.981
_diffrn_measurement_device_type 'Bruker D8 Photon 100 CMOS'
_diffrn_measurement_method '\ f and \ w scans'
_diffrn_radiation_type CuK\a
_diffrn_radiation_wavelength 1.54178
_diffrn_reflns_av_R_equivalents 0.0364
_diffrn_reflns_av_unetI/netI 0.0282
_diffrn_reflns_Laue_measured_fraction_full 0.994
_diffrn_reflns_Laue_measured_fraction_max 0.981
_diffrn_reflns_limit_h_max 16
_diffrn_reflns_limit_h_min -16
_diffrn_reflns_limit_k_max 24
_diffrn_reflns_limit_k_min -24
_diffrn_reflns_limit_l_max 31
_diffrn_reflns_limit_l_min -31
_diffrn_reflns_number 111534
_diffrn_reflns_point_group_measured_fraction_full 0.994
_diffrn_reflns_point_group_measured_fraction_max 0.981
_diffrn_reflns_theta_full 67.679
_diffrn_reflns_theta_max 75.429
_diffrn_reflns_theta_min 2.276
_diffrn_source micro
_exptl_absorpt_coefficient_mu 0.933
_exptl_absorpt_correction_type multi-scan
_exptl_absorpt_process_details 'SADABS, R. Blessing, 1995'
_exptl_crystal_colour purple
_exptl_crystal_density_diffrn 1.203
_exptl_crystal_description block
_exptl_crystal_F_000 2436
_exptl_crystal_size_max 0.2
_exptl_crystal_size_mid 0.2
_exptl_crystal_size_min 0.1
_exptl_transmission_factor_max 0.62
_exptl_transmission_factor_min 0.12
_refine_diff_density_max 1.129
_refine_diff_density_min -0.566
_refine_diff_density_rms 0.057
_refine_ls_extinction_method none
_refine_ls_goodness_of_fit_ref 1.036
_refine_ls_hydrogen_treatment mixed
_refine_ls_matrix_type full
_refine_ls_number_parameters 1544
_refine_ls_number_reflns 25403
_refine_ls_number_restraints 0
_refine_ls_restrained_S_all 1.036
_refine_ls_R_factor_all 0.0605
_refine_ls_R_factor_gt 0.0519
_refine_ls_shift/su_max 0.004
_refine_ls_shift/su_mean 0.000
_refine_ls_structure_factor_coef Fsqd
_refine_ls_weighting_details 'w=1/[\s^2^(Fo^2^)+(0.0719P)^2^+5.4302P] where P=(Fo^2^+2Fc^2^)/3'
_refine_ls_weighting_scheme calc
_refine_ls_wR_factor_gt 0.1370
_refine_ls_wR_factor_ref 0.1469
_reflns_Friedel_coverage 0.000
_reflns_number_gt 21829
_reflns_number_total 25403
_reflns_threshold_expression 'I > 2\s(I)'
_cod_data_source_file ja7b05754_si_004.cif
_cod_data_source_block 16211final-auto
_cod_database_code 4131482
_shelx_shelxl_version_number 2014/7
_shelx_space_group_comment
;
The symmetry employed for this shelxl refinement is uniquely defined
by the following loop, which should always be used as a source of
symmetry information in preference to the above space-group names.
They are only intended as comments.
;

loop_
_space_group_symop_operation_xyz
'x, y, z'
'-x, -y, -z'

loop_
_atom_site_label
_atom_site_type_symbol
_atom_site_fract_x
_atom_site_fract_y
_atom_site_fract_z
_atom_site_U_iso_or_equiv
_atom_site_adp_type
_atom_site_occupancy
_atom_site_site_symmetry_order
_atom_site_calc_flag
_atom_site_refinement_flags_posn
_atom_site_refinement_flags_adp
_atom_site_refinement_flags_occupancy
_atom_site_disorder_assembly
_atom_site_disorder_group
Cu1 Cu 0.39152(2) 1.00045(2) 0.29491(2) 0.02084(7) Uani 1 1 d . . . . .
O1 O 0.24885(11) 0.99737(9) 0.30881(6) 0.0391(4) Uani 1 1 d . . . . .
N1 N 0.41064(12) 1.06043(8) 0.22676(6) 0.0237(3) Uani 1 1 d . . . . .
O2 O 0.18804(11) 1.01272(9) 0.26151(5) 0.0350(3) Uani 1 1 d . . . . .
Cu2 Cu 0.34274(2) 0.53888(2) 0.80878(2) 0.02268(7) Uani 1 1 d . . . . .
N2 N 0.54193(12) 1.00196(7) 0.29316(6) 0.0204(3) Uani 1 1 d . . . . .
O3 O 0.54031(11) 1.10404(7) 0.17169(5) 0.0308(3) Uani 1 1 d . . . . .
N3 N 0.43019(12) 0.93905(8) 0.36113(6) 0.0220(3) Uani 1 1 d . . . . .
N5 N 0.49630(12) 0.52798(8) 0.80511(6) 0.0226(3) Uani 1 1 d . . . . .
O5 O 0.20013(13) 0.55589(13) 0.79992(7) 0.0658(7) Uani 1 1 d . . . . .
O15 O 0.73274(15) 1.03516(13) 0.07486(7) 0.0637(6) Uani 1 1 d . . . . .
O6 O 0.13359(13) 0.52787(12) 0.84384(7) 0.0571(5) Uani 1 1 d . . . . .
N6 N 0.37419(12) 0.46976(8) 0.87156(6) 0.0230(3) Uani 1 1 d . . . . .
N7 N 0.4741(2) 0.26150(10) 1.05311(8) 0.0460(5) Uani 1 1 d . . . . .
O7 O 0.50683(11) 0.62926(7) 0.68380(6) 0.0322(3) Uani 1 1 d . . . . .
C1 C 0.02666(18) 0.55726(13) 0.83362(9) 0.0396(5) Uani 1 1 d . . . . .
C2 C 0.0055(3) 0.63509(18) 0.83293(16) 0.0783(10) Uani 1 1 d . . . . .
H2A H 0.0441 0.6530 0.8020 0.117 Uiso 1 1 calc R U . . .
H2B H 0.0288 0.6483 0.8647 0.117 Uiso 1 1 calc R U . . .
H2C H -0.0697 0.6534 0.8317 0.117 Uiso 1 1 calc R U . . .
C3 C 0.00060(17) 0.53171(13) 0.78268(9) 0.0383(5) Uani 1 1 d . . . . .
C4 C 0.0217(2) 0.46074(17) 0.77784(13) 0.0612(8) Uani 1 1 d . . . . .
H4 H 0.0536 0.4314 0.8050 0.073 Uiso 1 1 calc R U . . .
N4 N 0.36834(13) 0.60233(8) 0.74343(6) 0.0249(3) Uani 1 1 d . . . . .
O4 O 0.57179(11) 0.89535(7) 0.41230(5) 0.0291(3) Uani 1 1 d . . . . .
O16 O 0.73414(15) 1.08129(12) 0.11712(8) 0.0585(5) Uani 1 1 d . . . . .
H16A H 0.665(3) 1.0900(17) 0.1371(13) 0.088 Uiso 1 1 calc R U . . .
C5 C -0.0031(4) 0.4331(3) 0.7344(2) 0.113(2) Uani 1 1 d . . . . .
H5 H 0.0111 0.3855 0.7326 0.136 Uiso 1 1 calc R U . . .
C6 C -0.0475(5) 0.4738(4) 0.6945(2) 0.137(3) Uani 1 1 d . . . . .
H6 H -0.0639 0.4544 0.6651 0.164 Uiso 1 1 calc R U . . .
C7 C -0.0695(3) 0.5451(4) 0.69614(14) 0.108(2) Uani 1 1 d . . . . .
H7 H -0.1004 0.5733 0.6681 0.129 Uiso 1 1 calc R U . . .
C8 C -0.0442(2) 0.5740(2) 0.74133(11) 0.0618(8) Uani 1 1 d . . . . .
H8 H -0.0580 0.6216 0.7430 0.074 Uiso 1 1 calc R U . . .
N8 N 0.51481(16) 0.76702(9) 0.55718(7) 0.0349(4) Uani 1 1 d . . . . .
O8 O 0.51608(11) 0.40394(8) 0.91407(5) 0.0330(3) Uani 1 1 d . . . . .
C9 C -0.0379(2) 0.52789(18) 0.88167(10) 0.0552(7) Uani 1 1 d . . . . .
H9A H -0.1130 0.5438 0.8781 0.083 Uiso 1 1 calc R U . . .
H9B H -0.0203 0.5431 0.9140 0.083 Uiso 1 1 calc R U . . .
H9C H -0.0206 0.4785 0.8829 0.083 Uiso 1 1 calc R U . . .
O9 O 0.73145(14) 0.28295(9) 0.88561(8) 0.0507(4) Uani 1 1 d . . . . .
C10 C 0.46925(15) 0.60149(9) 0.72628(7) 0.0253(4) Uani 1 1 d . . . . .
O10 O 0.70603(14) 0.33016(10) 0.92888(7) 0.0477(4) Uani 1 1 d . . . . .
H10 H 0.639(3) 0.3583(17) 0.9255(8) 0.072 Uiso 1 1 calc R U . . .
C11 C 0.54565(15) 0.56038(9) 0.76461(7) 0.0241(4) Uani 1 1 d . . . . .
O11 O 0.61763(15) 0.52458(8) 0.58948(7) 0.0454(4) Uani 1 1 d . . . . .
C12 C 0.65601(16) 0.55184(11) 0.75966(8) 0.0304(4) Uani 1 1 d . . . . .
H120 H 0.6910 0.5745 0.7317 0.036 Uiso 1 1 calc R U . . .
O12 O 0.67187(15) 0.56420(9) 0.61992(7) 0.0439(4) Uani 1 1 d . . . . .
H12 H 0.633(2) 0.5801(16) 0.6432(14) 0.066 Uiso 1 1 calc R U . . .
C13 C 0.71298(16) 0.50865(12) 0.79746(8) 0.0335(4) Uani 1 1 d . . . . .
H13 H 0.7871 0.5026 0.7952 0.040 Uiso 1 1 calc R U . . .
O13 O 0.84281(13) 0.82634(8) 0.40353(7) 0.0440(4) Uani 1 1 d . . . . .
C14 C 0.65979(16) 0.47416(11) 0.83895(8) 0.0304(4) Uani 1 1 d . . . . .
H100 H 0.6976 0.4448 0.8643 0.036 Uiso 1 1 calc R U . . .
O14 O 0.75579(14) 0.83225(9) 0.44605(7) 0.0477(4) Uani 1 1 d . . . . .
H14 H 0.691(3) 0.8539(18) 0.4319(6) 0.072 Uiso 1 1 calc R U . . .
C15 C 0.54958(15) 0.48482(10) 0.84131(7) 0.0245(4) Uani 1 1 d . . . . .
C16 C 0.47677(15) 0.44902(10) 0.87985(7) 0.0249(4) Uani 1 1 d . . . . .
C17 C 0.29963(15) 0.43521(9) 0.90299(7) 0.0248(4) Uani 1 1 d . . . . .
C18 C 0.28533(19) 0.37210(11) 0.88817(9) 0.0371(5) Uani 1 1 d . . . . .
C19 C 0.3511(2) 0.33708(12) 0.84063(10) 0.0424(5) Uani 1 1 d . . . . .
H19 H 0.3986 0.3675 0.8247 0.051 Uiso 1 1 calc R U . . .
C20 C 0.2814(3) 0.32852(18) 0.79791(12) 0.0661(8) Uani 1 1 d . . . . .
H20A H 0.2393 0.3726 0.7872 0.099 Uiso 1 1 calc R U . . .
H20B H 0.2349 0.2980 0.8119 0.099 Uiso 1 1 calc R U . . .
H20C H 0.3259 0.3096 0.7676 0.099 Uiso 1 1 calc R U . . .
C21 C 0.4218(3) 0.26896(17) 0.85752(12) 0.0695(9) Uani 1 1 d . . . . .
H21A H 0.4630 0.2491 0.8267 0.104 Uiso 1 1 calc R U . . .
H21B H 0.3779 0.2381 0.8743 0.104 Uiso 1 1 calc R U . . .
H21C H 0.4691 0.2765 0.8823 0.104 Uiso 1 1 calc R U . . .
C22 C 0.2078(2) 0.34142(13) 0.91809(12) 0.0542(7) Uani 1 1 d . . . . .
H22 H 0.1972 0.2993 0.9089 0.065 Uiso 1 1 calc R U . . .
C23 C 0.1464(2) 0.37237(13) 0.96108(11) 0.0526(7) Uani 1 1 d . . . . .
H23 H 0.0951 0.3512 0.9806 0.063 Uiso 1 1 calc R U . . .
C24 C 0.16154(19) 0.43480(12) 0.97491(9) 0.0400(5) Uani 1 1 d . . . . .
H24 H 0.1200 0.4554 1.0038 0.048 Uiso 1 1 calc R U . . .
C25 C 0.23764(16) 0.46740(10) 0.94648(8) 0.0290(4) Uani 1 1 d . . . . .
C26 C 0.25576(18) 0.53539(12) 0.96189(9) 0.0362(5) Uani 1 1 d . . . . .
H26 H 0.2795 0.5602 0.9290 0.043 Uiso 1 1 calc R U . . .
C27 C 0.3449(3) 0.52377(19) 0.99851(14) 0.0721(10) Uani 1 1 d . . . . .
H27A H 0.4075 0.4949 0.9823 0.108 Uiso 1 1 calc R U . . .
H27B H 0.3227 0.5019 1.0320 0.108 Uiso 1 1 calc R U . . .
H27C H 0.3611 0.5672 1.0044 0.108 Uiso 1 1 calc R U . . .
C28 C 0.1556(2) 0.58158(13) 0.98688(11) 0.0507(6) Uani 1 1 d . . . . .
H28A H 0.1716 0.6251 0.9929 0.076 Uiso 1 1 calc R U . . .
H28B H 0.1324 0.5599 1.0203 0.076 Uiso 1 1 calc R U . . .
H28C H 0.0999 0.5888 0.9632 0.076 Uiso 1 1 calc R U . . .
C29 C 0.28275(15) 0.63900(10) 0.71363(7) 0.0267(4) Uani 1 1 d . . . . .
C30 C 0.24925(16) 0.60803(11) 0.67240(8) 0.0307(4) Uani 1 1 d . . . . .
C31 C 0.15734(18) 0.64222(12) 0.64880(9) 0.0368(5) Uani 1 1 d . . . . .
H31 H 0.1343 0.6224 0.6214 0.044 Uiso 1 1 calc R U . . .
C32 C 0.10017(18) 0.70434(12) 0.66509(9) 0.0401(5) Uani 1 1 d . . . . .
H32 H 0.0386 0.7260 0.6491 0.048 Uiso 1 1 calc R U . . .
C33 C 0.13451(19) 0.73476(11) 0.70540(9) 0.0384(5) Uani 1 1 d . . . . .
H33 H 0.0958 0.7771 0.7161 0.046 Uiso 1 1 calc R U . . .
C34 C 0.22590(17) 0.70321(10) 0.73024(8) 0.0315(4) Uani 1 1 d . . . . .
C35 C 0.26473(19) 0.73715(11) 0.77373(9) 0.0377(5) Uani 1 1 d . . . . .
H35 H 0.2934 0.7006 0.8002 0.045 Uiso 1 1 calc R U . . .
C36 C 0.3569(2) 0.77238(13) 0.75058(11) 0.0490(6) Uani 1 1 d . . . . .
H36A H 0.4131 0.7393 0.7337 0.074 Uiso 1 1 calc R U . . .
H36B H 0.3839 0.7910 0.7789 0.074 Uiso 1 1 calc R U . . .
H36C H 0.3311 0.8089 0.7247 0.074 Uiso 1 1 calc R U . . .
C37 C 0.1773(2) 0.78871(14) 0.80311(11) 0.0533(6) Uani 1 1 d . . . . .
H37A H 0.1507 0.8268 0.7787 0.080 Uiso 1 1 calc R U . . .
H37B H 0.2063 0.8052 0.8318 0.080 Uiso 1 1 calc R U . . .
H37C H 0.1198 0.7666 0.8174 0.080 Uiso 1 1 calc R U . . .
C38 C 0.30766(18) 0.53822(12) 0.65501(9) 0.0389(5) Uani 1 1 d . . . . .
H38 H 0.3767 0.5277 0.6704 0.047 Uiso 1 1 calc R U . . .
C39 C 0.3309(3) 0.53726(18) 0.59522(12) 0.0754(10) Uani 1 1 d . . . . .
H39A H 0.2647 0.5453 0.5789 0.113 Uiso 1 1 calc R U . . .
H39B H 0.3732 0.4932 0.5864 0.113 Uiso 1 1 calc R U . . .
H39C H 0.3694 0.5727 0.5823 0.113 Uiso 1 1 calc R U . . .
C40 C 0.2488(4) 0.48288(15) 0.67642(16) 0.0964(16) Uani 1 1 d . . . . .
H40A H 0.1839 0.4888 0.6593 0.145 Uiso 1 1 calc R U . . .
H40B H 0.2320 0.4856 0.7143 0.145 Uiso 1 1 calc R U . . .
H40C H 0.2929 0.4387 0.6695 0.145 Uiso 1 1 calc R U . . .
C41 C 0.32569(15) 1.09471(10) 0.19563(7) 0.0283(4) Uani 1 1 d . . . . .
C42 C 0.25806(17) 1.15422(11) 0.21465(8) 0.0343(4) Uani 1 1 d . . . . .
C43 C 0.1679(2) 1.18315(15) 0.18799(10) 0.0544(7) Uani 1 1 d . . . . .
H43 H 0.1222 1.2227 0.1999 0.065 Uiso 1 1 calc R U . . .
C44 C 0.1453(2) 1.15381(19) 0.14396(11) 0.0720(10) Uani 1 1 d . . . . .
H44 H 0.0835 1.1729 0.1273 0.086 Uiso 1 1 calc R U . . .
C45 C 0.2142(2) 1.09642(18) 0.12473(11) 0.0629(9) Uani 1 1 d . . . . .
H45 H 0.1990 1.0778 0.0947 0.075 Uiso 1 1 calc R U . . .
C46 C 0.30611(18) 1.06604(13) 0.14975(9) 0.0394(5) Uani 1 1 d . . . . .
C47 C 0.37988(18) 1.00193(13) 0.12927(9) 0.0390(5) Uani 1 1 d . . . . .
H47 H 0.4434 0.9931 0.1492 0.047 Uiso 1 1 calc R U . . .
C48 C 0.4180(3) 1.01078(15) 0.07049(10) 0.0548(7) Uani 1 1 d . . . . .
H48A H 0.3576 1.0206 0.0496 0.082 Uiso 1 1 calc R U . . .
H48B H 0.4654 0.9692 0.0598 0.082 Uiso 1 1 calc R U . . .
H48C H 0.4552 1.0482 0.0649 0.082 Uiso 1 1 calc R U . . .
C49 C 0.3295(3) 0.93923(17) 0.14025(16) 0.0800(11) Uani 1 1 d . . . . .
H49A H 0.2677 0.9455 0.1206 0.120 Uiso 1 1 calc R U . . .
H49B H 0.3085 0.9334 0.1778 0.120 Uiso 1 1 calc R U . . .
H49C H 0.3804 0.8991 0.1293 0.120 Uiso 1 1 calc R U . . .
C50 C 0.27998(18) 1.18569(11) 0.26387(9) 0.0367(5) Uani 1 1 d . . . . .
H50 H 0.3413 1.1546 0.2789 0.044 Uiso 1 1 calc R U . . .
C51 C 0.1876(3) 1.1899(3) 0.30564(15) 0.115(2) Uani 1 1 d . . . . .
H51A H 0.1269 1.2218 0.2929 0.172 Uiso 1 1 calc R U . . .
H51B H 0.2064 1.2053 0.3376 0.172 Uiso 1 1 calc R U . . .
H51C H 0.1703 1.1452 0.3132 0.172 Uiso 1 1 calc R U . . .
C52 C 0.3110(4) 1.2549(2) 0.25024(18) 0.0908(13) Uani 1 1 d . . . . .
H52A H 0.3729 1.2497 0.2248 0.136 Uiso 1 1 calc R U . . .
H52B H 0.3270 1.2721 0.2821 0.136 Uiso 1 1 calc R U . . .
H52C H 0.2527 1.2867 0.2351 0.136 Uiso 1 1 calc R U . . .
C53 C 0.50864(15) 1.07034(9) 0.21250(7) 0.0231(3) Uani 1 1 d . . . . .
C54 C 0.58685(14) 1.03665(9) 0.25247(7) 0.0214(3) Uani 1 1 d . . . . .
C55 C 0.69388(15) 1.03998(9) 0.25071(8) 0.0254(4) Uani 1 1 d . . . . .
H55 H 0.7260 1.0640 0.2225 0.030 Uiso 1 1 calc R U . . .
C56 C 0.75164(15) 1.00635(10) 0.29226(8) 0.0290(4) Uani 1 1 d . . . . .
H56 H 0.8233 1.0084 0.2923 0.035 Uiso 1 1 calc R U . . .
C57 C 0.59652(14) 0.96835(9) 0.33305(7) 0.0211(3) Uani 1 1 d . . . . .
C58 C 0.52976(14) 0.93065(9) 0.37335(7) 0.0223(3) Uani 1 1 d . . . . .
C59 C 0.35933(15) 0.90010(10) 0.39077(7) 0.0238(4) Uani 1 1 d . . . . .
C60 C 0.27468(15) 0.93375(10) 0.42481(7) 0.0264(4) Uani 1 1 d . . . . .
C61 C 0.26797(16) 1.00820(11) 0.43589(8) 0.0289(4) Uani 1 1 d . . . . .
H61 H 0.3018 1.0301 0.4042 0.035 Uiso 1 1 calc R U . . .
C62 C 0.15354(18) 1.04925(13) 0.44514(9) 0.0396(5) Uani 1 1 d . . . . .
H62A H 0.1550 1.0963 0.4498 0.059 Uiso 1 1 calc R U . . .
H62B H 0.1185 1.0299 0.4766 0.059 Uiso 1 1 calc R U . . .
H62C H 0.1152 1.0473 0.4148 0.059 Uiso 1 1 calc R U . . .
C63 C 0.33348(17) 1.01098(12) 0.48276(9) 0.0352(4) Uani 1 1 d . . . . .
H63A H 0.4059 0.9870 0.4748 0.053 Uiso 1 1 calc R U . . .
H63B H 0.3028 0.9895 0.5145 0.053 Uiso 1 1 calc R U . . .
H63C H 0.3328 1.0581 0.4883 0.053 Uiso 1 1 calc R U . . .
C64 C 0.19967(17) 0.89616(12) 0.44897(8) 0.0331(4) Uani 1 1 d . . . . .
H64 H 0.1426 0.9175 0.4715 0.040 Uiso 1 1 calc R U . . .
C65 C 0.20945(18) 0.82725(12) 0.43973(8) 0.0371(5) Uani 1 1 d . . . . .
H65 H 0.1587 0.8030 0.4558 0.045 Uiso 1 1 calc R U . . .
C66 C 0.29429(19) 0.79471(11) 0.40671(8) 0.0353(5) Uani 1 1 d . . . . .
H66 H 0.3004 0.7485 0.4012 0.042 Uiso 1 1 calc R U . . .
C67 C 0.46135(18) 0.79606(10) 0.34242(8) 0.0321(4) Uani 1 1 d . . . . .
H67 H 0.5232 0.8169 0.3447 0.039 Uiso 1 1 calc R U . . .
C68 C 0.4294(2) 0.81066(12) 0.28524(9) 0.0423(5) Uani 1 1 d . . . . .
H68A H 0.4889 0.7920 0.2608 0.063 Uiso 1 1 calc R U . . .
H68B H 0.4092 0.8595 0.2774 0.063 Uiso 1 1 calc R U . . .
H68C H 0.3701 0.7897 0.2815 0.063 Uiso 1 1 calc R U . . .
C69 C 0.4963(2) 0.71888(11) 0.35471(10) 0.0409(5) Uani 1 1 d . . . . .
H69A H 0.4384 0.6967 0.3506 0.061 Uiso 1 1 calc R U . . .
H69B H 0.5157 0.7100 0.3908 0.061 Uiso 1 1 calc R U . . .
H69C H 0.5567 0.7012 0.3305 0.061 Uiso 1 1 calc R U . . .
C70 C 0.10415(16) 0.97463(13) 0.27130(9) 0.0368(5) Uani 1 1 d . . . . .
C71 C 0.02824(15) 1.00046(11) 0.31930(8) 0.0298(4) Uani 1 1 d . . . . .
C72 C -0.00846(16) 0.95654(11) 0.35961(8) 0.0308(4) Uani 1 1 d . . . . .
H72 H 0.0166 0.9092 0.3588 0.037 Uiso 1 1 calc R U . . .
C73 C -0.08202(16) 0.98218(11) 0.40117(8) 0.0322(4) Uani 1 1 d . . . . .
H73 H -0.1062 0.9520 0.4277 0.039 Uiso 1 1 calc R U . . .
C74 C -0.11916(17) 1.05212(12) 0.40319(8) 0.0341(4) Uani 1 1 d . . . . .
H74 H -0.1685 1.0693 0.4309 0.041 Uiso 1 1 calc R U . . .
C75 C -0.08255(17) 1.09693(12) 0.36362(9) 0.0360(5) Uani 1 1 d . . . . .
H75 H -0.1071 1.1442 0.3649 0.043 Uiso 1 1 calc R U . . .
C76 C -0.00937(16) 1.07103(12) 0.32216(9) 0.0338(4) Uani 1 1 d . . . . .
H76 H 0.0149 1.1013 0.2959 0.041 Uiso 1 1 calc R U . . .
C77 C 0.04575(19) 0.99299(18) 0.22041(10) 0.0528(7) Uani 1 1 d . . . . .
H77A H 0.0923 0.9748 0.1904 0.079 Uiso 1 1 calc R U . . .
H77B H 0.0255 1.0422 0.2147 0.079 Uiso 1 1 calc R U . . .
H77C H -0.0171 0.9735 0.2242 0.079 Uiso 1 1 calc R U . . .
C78 C 0.1501(2) 0.89747(14) 0.27736(12) 0.0511(6) Uani 1 1 d . . . . .
H78A H 0.0934 0.8727 0.2781 0.077 Uiso 1 1 calc R U . . .
H78B H 0.1840 0.8866 0.3101 0.077 Uiso 1 1 calc R U . . .
H78C H 0.2018 0.8846 0.2477 0.077 Uiso 1 1 calc R U . . .
C85 C 0.6695(2) 0.34760(13) 0.74389(9) 0.0461(6) Uani 1 1 d . . . . .
H85 H 0.6664 0.3241 0.7774 0.055 Uiso 1 1 calc R U . . .
C86 C 0.7603(2) 0.33413(15) 0.70927(11) 0.0529(6) Uani 1 1 d . . . . .
H86 H 0.8186 0.3008 0.7194 0.063 Uiso 1 1 calc R U . . .
C87 C 0.76650(19) 0.36954(13) 0.65943(10) 0.0440(5) Uani 1 1 d . . . . .
H87 H 0.8286 0.3596 0.6365 0.053 Uiso 1 1 calc R U . . .
C88 C 0.68103(18) 0.41936(11) 0.64361(8) 0.0328(4) Uani 1 1 d . . . . .
C89 C 0.6811(2) 0.45588(12) 0.58782(9) 0.0417(5) Uani 1 1 d . . . . .
C90 C 0.6176(3) 0.42259(14) 0.55326(10) 0.0570(7) Uani 1 1 d . . . . .
H90A H 0.6077 0.4498 0.5201 0.086 Uiso 1 1 calc R U . . .
H90B H 0.5491 0.4202 0.5718 0.086 Uiso 1 1 calc R U . . .
H90C H 0.6563 0.3770 0.5463 0.086 Uiso 1 1 calc R U . . .
C91 C 0.7908(3) 0.45817(16) 0.56034(11) 0.0601(8) Uani 1 1 d . . . . .
H91A H 0.7837 0.4863 0.5274 0.090 Uiso 1 1 calc R U . . .
H91B H 0.8279 0.4123 0.5530 0.090 Uiso 1 1 calc R U . . .
H91C H 0.8305 0.4773 0.5831 0.090 Uiso 1 1 calc R U . . .
C92 C 0.5827(2) 0.39667(12) 0.72810(9) 0.0388(5) Uani 1 1 d . . . . .
H92 H 0.5201 0.4057 0.7508 0.047 Uiso 1 1 calc R U . . .
C93 C 0.58943(18) 0.43221(11) 0.67850(9) 0.0347(4) Uani 1 1 d . . . . .
H93 H 0.5311 0.4655 0.6684 0.042 Uiso 1 1 calc R U . . .
C94 C 0.8918(2) 0.32526(16) 0.85683(13) 0.0620(8) Uani 1 1 d . . . . .
H94A H 0.9672 0.3111 0.8472 0.093 Uiso 1 1 calc R U . . .
H94B H 0.8802 0.3583 0.8834 0.093 Uiso 1 1 calc R U . . .
H94C H 0.8568 0.3457 0.8258 0.093 Uiso 1 1 calc R U . . .
C95 C 0.84678(19) 0.26356(12) 0.87899(10) 0.0413(5) Uani 1 1 d . . . . .
C96 C 0.88817(19) 0.23091(11) 0.93136(9) 0.0390(5) Uani 1 1 d . . . . .
C97 C 0.9645(3) 0.24889(16) 0.95554(14) 0.0616(7) Uani 1 1 d . . . . .
H97 H 1.0004 0.2820 0.9387 0.074 Uiso 1 1 calc R U . . .
C98 C 0.9917(3) 0.2184(2) 1.00624(15) 0.0759(10) Uani 1 1 d . . . . .
H98 H 1.0463 0.2306 1.0223 0.091 Uiso 1 1 calc R U . . .
C99 C 0.9384(3) 0.1718(2) 1.03108(13) 0.0740(10) Uani 1 1 d . . . . .
H99 H 0.9535 0.1537 1.0654 0.089 Uiso 1 1 calc R U . . .
C100 C 0.8346(2) 0.18024(17) 0.95668(14) 0.0627(8) Uani 1 1 d . . . . .
H150 H 0.7817 0.1672 0.9399 0.075 Uiso 1 1 calc R U . . .
C101 C 0.8603(3) 0.1500(2) 1.00613(15) 0.0753(10) Uani 1 1 d . . . . .
H101 H 0.8264 0.1158 1.0227 0.090 Uiso 1 1 calc R U . . .
C102 C 0.8628(3) 0.21074(18) 0.83712(13) 0.0756(11) Uani 1 1 d . . . . .
H10A H 0.8237 0.2304 0.8071 0.113 Uiso 1 1 calc R U . . .
H10B H 0.8374 0.1706 0.8524 0.113 Uiso 1 1 calc R U . . .
H10C H 0.9376 0.1980 0.8255 0.113 Uiso 1 1 calc R U . . .
C103 C 0.9213(2) 0.9875(2) 0.08474(14) 0.0843(12) Uani 1 1 d . . . . .
H10D H 0.9739 0.9453 0.0846 0.126 Uiso 1 1 calc R U . . .
H10E H 0.9242 1.0105 0.1162 0.126 Uiso 1 1 calc R U . . .
H10F H 0.9357 1.0167 0.0536 0.126 Uiso 1 1 calc R U . . .
C104 C 0.8101(2) 0.97163(19) 0.08446(11) 0.0618(8) Uani 1 1 d . . . . .
C105 C 0.7738(2) 0.93236(15) 0.13440(10) 0.0521(7) Uani 1 1 d . . . . .
C106 C 0.6665(2) 0.92945(16) 0.14548(12) 0.0575(8) Uani 1 1 d . . . . .
H106 H 0.6176 0.9532 0.1222 0.069 Uiso 1 1 calc R U . . .
C107 C 0.6304(3) 0.89287(14) 0.18945(13) 0.0576(7) Uani 1 1 d . . . . .
H107 H 0.5580 0.8920 0.1956 0.069 Uiso 1 1 calc R U . . .
C108 C 0.7006(3) 0.85736(15) 0.22459(15) 0.0660(8) Uani 1 1 d . . . . .
H108 H 0.6764 0.8322 0.2545 0.079 Uiso 1 1 calc R U . . .
C109 C 0.8064(3) 0.85953(18) 0.21500(15) 0.0734(10) Uani 1 1 d . . . . .
H109 H 0.8542 0.8357 0.2388 0.088 Uiso 1 1 calc R U . . .
C110 C 0.8439(2) 0.89629(18) 0.17087(14) 0.0673(9) Uani 1 1 d . . . . .
H110 H 0.9164 0.8971 0.1653 0.081 Uiso 1 1 calc R U . . .
C111 C 0.8037(3) 0.9328(2) 0.03564(13) 0.0922(14) Uani 1 1 d . . . . .
H11A H 0.8225 0.9592 0.0037 0.138 Uiso 1 1 calc R U . . .
H11B H 0.7322 0.9257 0.0352 0.138 Uiso 1 1 calc R U . . .
H11C H 0.8525 0.8890 0.0375 0.138 Uiso 1 1 calc R U . . .
C112 C 0.5738(3) 0.65884(13) 0.50572(11) 0.0554(7) Uani 1 1 d . . . . .
H11D H 0.5917 0.6438 0.4702 0.083 Uiso 1 1 calc R U . . .
H11E H 0.5154 0.6393 0.5227 0.083 Uiso 1 1 calc R U . . .
H11F H 0.6348 0.6441 0.5260 0.083 Uiso 1 1 calc R U . . .
C113 C 0.5416(2) 0.73658(11) 0.50302(9) 0.0392(5) Uani 1 1 d . . . . .
H11G H 0.4798 0.7508 0.4826 0.047 Uiso 1 1 calc R U . . .
H11H H 0.5996 0.7556 0.4839 0.047 Uiso 1 1 calc R U . . .
C114 C 0.4218(2) 0.74159(15) 0.58860(10) 0.0489(6) Uani 1 1 d . . . . .
H11I H 0.4432 0.6923 0.5963 0.059 Uiso 1 1 calc R U . . .
H11J H 0.4076 0.7627 0.6225 0.059 Uiso 1 1 calc R U . . .
C115 C 0.3186(2) 0.7557(2) 0.56171(13) 0.0673(9) Uani 1 1 d . . . . .
H11K H 0.2976 0.8042 0.5525 0.101 Uiso 1 1 calc R U . . .
H11L H 0.2635 0.7406 0.5857 0.101 Uiso 1 1 calc R U . . .
H11M H 0.3293 0.7312 0.5299 0.101 Uiso 1 1 calc R U . . .
C116 C 0.4633(3) 0.88661(16) 0.59345(12) 0.0693(9) Uani 1 1 d . . . . .
H11N H 0.4482 0.9347 0.5820 0.104 Uiso 1 1 calc R U . . .
H11O H 0.5236 0.8768 0.6145 0.104 Uiso 1 1 calc R U . . .
H11P H 0.4021 0.8750 0.6146 0.104 Uiso 1 1 calc R U . . .
C117 C 0.4887(3) 0.84438(12) 0.54504(9) 0.0494(6) Uani 1 1 d . . . . .
H11Q H 0.5490 0.8578 0.5234 0.059 Uiso 1 1 calc R U . . .
H11R H 0.4279 0.8557 0.5238 0.059 Uiso 1 1 calc R U . . .
C118 C 0.6086(2) 0.74478(14) 0.59105(10) 0.0464(6) Uani 1 1 d . . . . .
H11S H 0.5896 0.7655 0.6250 0.056 Uiso 1 1 calc R U . . .
H11T H 0.6208 0.6952 0.5984 0.056 Uiso 1 1 calc R U . . .
C119 C 0.7115(3) 0.7637(3) 0.56602(14) 0.0827(12) Uani 1 1 d . . . . .
H11U H 0.7280 0.7468 0.5310 0.124 Uiso 1 1 calc R U . . .
H11V H 0.7685 0.7435 0.5879 0.124 Uiso 1 1 calc R U . . .
H11W H 0.7035 0.8129 0.5632 0.124 Uiso 1 1 calc R U . . .
C120 C 0.7770(2) 0.73915(16) 0.36453(12) 0.0559(7) Uani 1 1 d . . . . .
H12G H 0.7567 0.7727 0.3357 0.084 Uiso 1 1 calc R U . . .
H12H H 0.7173 0.7398 0.3910 0.084 Uiso 1 1 calc R U . . .
H12I H 0.7981 0.6942 0.3511 0.084 Uiso 1 1 calc R U . . .
C121 C 0.86981(17) 0.75605(11) 0.38949(9) 0.0368(5) Uani 1 1 d . . . . .
C122 C 0.90452(17) 0.70879(12) 0.43798(10) 0.0382(5) Uani 1 1 d . . . . .
C123 C 0.8894(2) 0.64159(15) 0.44485(16) 0.0654(9) Uani 1 1 d . . . . .
H123 H 0.8557 0.6244 0.4198 0.078 Uiso 1 1 calc R U . . .
C124 C 0.9250(3) 0.59972(19) 0.4897(2) 0.0940(15) Uani 1 1 d . . . . .
H124 H 0.9145 0.5547 0.4943 0.113 Uiso 1 1 calc R U . . .
C125 C 0.9752(3) 0.6244(3) 0.52673(17) 0.0926(15) Uani 1 1 d . . . . .
H125 H 0.9975 0.5966 0.5568 0.111 Uiso 1 1 calc R U . . .
C126 C 0.9663(2) 0.75766(15) 0.34819(11) 0.0516(6) Uani 1 1 d . . . . .
H12J H 0.9904 0.7132 0.3343 0.077 Uiso 1 1 calc R U . . .
H12K H 1.0231 0.7694 0.3649 0.077 Uiso 1 1 calc R U . . .
H12L H 0.9458 0.7914 0.3195 0.077 Uiso 1 1 calc R U . . .
C127 C 0.9568(2) 0.73223(16) 0.47550(11) 0.0515(6) Uani 1 1 d . . . . .
H127 H 0.9683 0.7770 0.4714 0.062 Uiso 1 1 calc R U . . .
C128 C 0.9920(3) 0.6894(2) 0.51926(13) 0.0769(11) Uani 1 1 d . . . . .
H128 H 1.0278 0.7057 0.5439 0.092 Uiso 1 1 calc R U . . .
C131 C 0.37114(16) 0.83003(10) 0.38145(8) 0.0280(4) Uani 1 1 d . . . . .
C132 C 0.70349(15) 0.96953(10) 0.33385(8) 0.0266(4) Uani 1 1 d . . . . .
H132 H 0.7423 0.9463 0.3615 0.032 Uiso 1 1 calc R U . . .
C80A C 0.5205(4) 0.2452(2) 0.99605(15) 0.0457(10) Uani 0.639(4) 1 d . . P A 1
H80A H 0.5816 0.2666 0.9864 0.055 Uiso 0.639(4) 1 calc R U P A 1
H80B H 0.4670 0.2641 0.9713 0.055 Uiso 0.639(4) 1 calc R U P A 1
C150 C 0.3755(15) 0.3653(5) 1.1025(4) 0.155(6) Uani 0.639(4) 1 d . . P A 1
H13A H 0.3434 0.4133 1.0974 0.232 Uiso 0.639(4) 1 calc R U P A 1
H13B H 0.4308 0.3596 1.1263 0.232 Uiso 0.639(4) 1 calc R U P A 1
H13C H 0.3220 0.3403 1.1177 0.232 Uiso 0.639(4) 1 calc R U P A 1
C148 C 0.3029(7) 0.2273(5) 1.0466(4) 0.105(3) Uani 0.639(4) 1 d . . P A 1
H12A H 0.2614 0.2731 1.0498 0.157 Uiso 0.639(4) 1 calc R U P A 1
H12B H 0.2608 0.1946 1.0615 0.157 Uiso 0.639(4) 1 calc R U P A 1
H12C H 0.3237 0.2199 1.0095 0.157 Uiso 0.639(4) 1 calc R U P A 1
C2A C 0.5560(12) 0.1656(8) 0.9913(7) 0.069(3) Uani 0.639(4) 1 d . . P A 1
H2AA H 0.5886 0.1568 0.9559 0.103 Uiso 0.639(4) 1 calc R U P A 1
H2AB H 0.4946 0.1448 0.9983 0.103 Uiso 0.639(4) 1 calc R U P A 1
H2AC H 0.6066 0.1465 1.0169 0.103 Uiso 0.639(4) 1 calc R U P A 1
C1A C 0.6536(11) 0.2931(5) 1.0728(4) 0.092(3) Uani 0.639(4) 1 d . . P A 1
H1AA H 0.6789 0.2896 1.0358 0.138 Uiso 0.639(4) 1 calc R U P A 1
H1AB H 0.7126 0.2779 1.0944 0.138 Uiso 0.639(4) 1 calc R U P A 1
H1AC H 0.6213 0.3401 1.0789 0.138 Uiso 0.639(4) 1 calc R U P A 1
C81A C 0.3993(4) 0.2184(3) 1.0756(2) 0.0738(17) Uani 0.639(4) 1 d . . P A 1
H81A H 0.3773 0.2288 1.1124 0.089 Uiso 0.639(4) 1 calc R U P A 1
H81B H 0.4360 0.1705 1.0756 0.089 Uiso 0.639(4) 1 calc R U P A 1
C82A C 0.4238(6) 0.3377(2) 1.04847(19) 0.0714(17) Uani 0.639(4) 1 d . . P A 1
H82A H 0.3681 0.3454 1.0242 0.086 Uiso 0.639(4) 1 calc R U P A 1
H82B H 0.4777 0.3632 1.0333 0.086 Uiso 0.639(4) 1 calc R U P A 1
C83A C 0.5698(6) 0.2475(3) 1.08802(19) 0.0752(18) Uani 0.639(4) 1 d . . P A 1
H83A H 0.5420 0.2538 1.1249 0.090 Uiso 0.639(4) 1 calc R U P A 1
H83B H 0.6058 0.1996 1.0860 0.090 Uiso 0.639(4) 1 calc R U P A 1
C2B C 0.579(3) 0.1704(17) 0.9954(14) 0.115(10) Uani 0.361(4) 1 d . . P A 2
H2BA H 0.5248 0.1687 0.9723 0.172 Uiso 0.361(4) 1 calc R U P A 2
H2BB H 0.6288 0.1270 0.9967 0.172 Uiso 0.361(4) 1 calc R U P A 2
H2BC H 0.6159 0.2064 0.9820 0.172 Uiso 0.361(4) 1 calc R U P A 2
C1B C 0.611(2) 0.3052(16) 1.0914(8) 0.158(15) Uani 0.361(4) 1 d . . P A 2
H1BA H 0.6304 0.2584 1.1056 0.237 Uiso 0.361(4) 1 calc R U P A 2
H1BB H 0.5695 0.3328 1.1187 0.237 Uiso 0.361(4) 1 calc R U P A 2
H1BC H 0.6740 0.3226 1.0795 0.237 Uiso 0.361(4) 1 calc R U P A 2
C80B C 0.5239(6) 0.1856(3) 1.0543(3) 0.0446(17) Uani 0.361(4) 1 d . . P A 2
H80C H 0.4696 0.1584 1.0642 0.054 Uiso 0.361(4) 1 calc R U P A 2
H80D H 0.5770 0.1740 1.0801 0.054 Uiso 0.361(4) 1 calc R U P A 2
C151 C 0.346(3) 0.3399(8) 1.1165(9) 0.189(15) Uani 0.361(4) 1 d . . P A 2
H13D H 0.3947 0.3704 1.1142 0.284 Uiso 0.361(4) 1 calc R U P A 2
H13E H 0.3056 0.3415 1.1509 0.284 Uiso 0.361(4) 1 calc R U P A 2
H13F H 0.2972 0.3538 1.0891 0.284 Uiso 0.361(4) 1 calc R U P A 2
C149 C 0.3102(13) 0.2270(11) 1.0125(6) 0.109(6) Uani 0.361(4) 1 d . . P A 2
H12D H 0.2473 0.2440 1.0354 0.164 Uiso 0.361(4) 1 calc R U P A 2
H12E H 0.3440 0.1820 1.0263 0.164 Uiso 0.361(4) 1 calc R U P A 2
H12F H 0.2906 0.2242 0.9772 0.164 Uiso 0.361(4) 1 calc R U P A 2
C81B C 0.3886(7) 0.2762(4) 1.0101(4) 0.061(2) Uani 0.361(4) 1 d . . P A 2
H81C H 0.3468 0.3225 1.0137 0.073 Uiso 0.361(4) 1 calc R U P A 2
H81D H 0.4271 0.2756 0.9749 0.073 Uiso 0.361(4) 1 calc R U P A 2
C82B C 0.4063(11) 0.2681(4) 1.1091(3) 0.085(4) Uani 0.361(4) 1 d . . P A 2
H82C H 0.3564 0.2373 1.1122 0.102 Uiso 0.361(4) 1 calc R U P A 2
H82D H 0.4539 0.2539 1.1373 0.102 Uiso 0.361(4) 1 calc R U P A 2
C83B C 0.5412(11) 0.3085(6) 1.0427(4) 0.084(4) Uani 0.361(4) 1 d . . P A 2
H83C H 0.4988 0.3546 1.0371 0.101 Uiso 0.361(4) 1 calc R U P A 2
H83D H 0.5880 0.2977 1.0105 0.101 Uiso 0.361(4) 1 calc R U P A 2

loop_
_atom_site_aniso_label
_atom_site_aniso_U_11
_atom_site_aniso_U_22
_atom_site_aniso_U_33
_atom_site_aniso_U_23
_atom_site_aniso_U_13
_atom_site_aniso_U_12
Cu1 0.01867(13) 0.02478(14) 0.01907(13) 0.00113(10) -0.00216(9) -0.00533(10)
O1 0.0230(7) 0.0703(11) 0.0250(7) 0.0099(7) -0.0070(5) -0.0152(7)
N1 0.0240(8) 0.0251(7) 0.0202(7) 0.0020(6) -0.0027(6) -0.0021(6)
O2 0.0233(7) 0.0578(9) 0.0251(7) 0.0041(6) -0.0068(5) -0.0115(6)
Cu2 0.02172(14) 0.02679(14) 0.01936(13) 0.00153(10) -0.00114(10) -0.00629(10)
N2 0.0203(7) 0.0198(7) 0.0210(7) -0.0014(6) -0.0013(5) -0.0039(5)
O3 0.0301(7) 0.0318(7) 0.0260(7) 0.0073(6) 0.0021(5) -0.0024(6)
N3 0.0231(7) 0.0225(7) 0.0205(7) 0.0002(6) -0.0013(6) -0.0063(6)
N5 0.0243(7) 0.0237(7) 0.0202(7) -0.0030(6) -0.0005(6) -0.0056(6)
O5 0.0293(8) 0.1213(18) 0.0450(10) 0.0442(11) -0.0103(7) -0.0292(10)
O15 0.0465(10) 0.1004(17) 0.0334(9) 0.0015(10) -0.0023(8) 0.0059(10)
O6 0.0319(8) 0.1013(16) 0.0384(9) 0.0319(10) -0.0085(7) -0.0272(9)
N6 0.0254(8) 0.0232(7) 0.0191(7) -0.0007(6) 0.0014(6) -0.0044(6)
N7 0.0779(15) 0.0267(9) 0.0273(9) 0.0041(7) 0.0016(9) -0.0028(9)
O7 0.0340(7) 0.0326(7) 0.0283(7) 0.0068(6) 0.0020(6) -0.0089(6)
C1 0.0306(11) 0.0543(14) 0.0330(11) 0.0031(10) 0.0011(8) -0.0115(10)
C2 0.094(3) 0.0611(19) 0.081(2) -0.0204(17) 0.026(2) -0.0280(18)
C3 0.0244(10) 0.0562(14) 0.0344(11) 0.0031(10) 0.0019(8) -0.0135(9)
C4 0.0583(17) 0.0643(18) 0.0638(18) -0.0144(15) 0.0175(14) -0.0259(14)
N4 0.0266(8) 0.0239(7) 0.0234(7) 0.0012(6) -0.0010(6) -0.0048(6)
O4 0.0296(7) 0.0336(7) 0.0233(6) 0.0059(5) -0.0059(5) -0.0061(6)
O16 0.0426(10) 0.0788(14) 0.0450(10) 0.0078(9) 0.0109(8) -0.0045(9)
C5 0.140(4) 0.141(4) 0.087(3) -0.063(3) 0.050(3) -0.099(4)
C6 0.141(5) 0.257(8) 0.060(3) -0.041(4) 0.020(3) -0.150(6)
C7 0.066(2) 0.230(6) 0.0414(18) 0.039(3) -0.0171(15) -0.076(3)
C8 0.0342(13) 0.104(2) 0.0450(14) 0.0262(15) -0.0057(11) -0.0222(14)
N8 0.0503(11) 0.0314(9) 0.0227(8) 0.0052(7) -0.0013(7) -0.0115(8)
O8 0.0302(7) 0.0392(8) 0.0243(7) 0.0068(6) -0.0012(5) 0.0008(6)
C9 0.0433(14) 0.091(2) 0.0342(12) 0.0012(13) 0.0066(10) -0.0270(14)
O9 0.0449(10) 0.0455(10) 0.0613(11) -0.0144(8) -0.0118(8) -0.0004(8)
C10 0.0301(9) 0.0209(8) 0.0246(9) 0.0001(7) -0.0002(7) -0.0065(7)
O10 0.0437(9) 0.0532(10) 0.0362(8) -0.0048(7) -0.0018(7) 0.0122(8)
C11 0.0272(9) 0.0233(8) 0.0229(8) -0.0027(7) 0.0005(7) -0.0086(7)
O11 0.0639(11) 0.0353(8) 0.0381(9) 0.0019(7) -0.0106(8) -0.0116(8)
C12 0.0286(10) 0.0350(10) 0.0291(10) -0.0016(8) 0.0014(8) -0.0122(8)
O12 0.0539(10) 0.0371(9) 0.0420(9) -0.0057(7) 0.0065(7) -0.0163(7)
C13 0.0234(9) 0.0447(12) 0.0344(10) -0.0025(9) -0.0031(8) -0.0109(8)
O13 0.0404(9) 0.0303(8) 0.0552(10) 0.0038(7) -0.0002(7) 0.0011(6)
C14 0.0273(10) 0.0380(11) 0.0263(9) -0.0013(8) -0.0053(7) -0.0065(8)
O14 0.0423(9) 0.0512(10) 0.0397(9) -0.0026(7) -0.0058(7) 0.0133(8)
C15 0.0269(9) 0.0272(9) 0.0191(8) -0.0030(7) -0.0011(7) -0.0050(7)
C16 0.0271(9) 0.0277(9) 0.0183(8) -0.0022(7) 0.0004(7) -0.0029(7)
C17 0.0267(9) 0.0239(9) 0.0211(8) 0.0019(7) 0.0028(7) -0.0028(7)
C18 0.0426(12) 0.0282(10) 0.0386(11) -0.0062(9) 0.0127(9) -0.0097(9)
C19 0.0508(14) 0.0342(11) 0.0425(12) -0.0133(10) 0.0146(10) -0.0145(10)
C20 0.071(2) 0.072(2) 0.0447(15) -0.0110(14) -0.0023(14) 0.0096(16)
C21 0.080(2) 0.069(2) 0.0462(15) -0.0255(14) -0.0018(14) 0.0213(16)
C22 0.0624(16) 0.0329(12) 0.0675(17) -0.0120(12) 0.0271(14) -0.0227(11)
C23 0.0552(15) 0.0394(13) 0.0595(16) 0.0000(11) 0.0289(13) -0.0193(11)
C24 0.0435(12) 0.0371(11) 0.0334(11) -0.0004(9) 0.0161(9) -0.0054(9)
C25 0.0329(10) 0.0280(9) 0.0228(9) -0.0005(7) 0.0040(7) -0.0028(8)
C26 0.0414(12) 0.0377(11) 0.0292(10) -0.0117(9) 0.0071(9) -0.0084(9)
C27 0.0585(18) 0.085(2) 0.075(2) -0.0461(19) -0.0184(16) 0.0033(16)
C28 0.0538(15) 0.0422(13) 0.0534(15) -0.0192(11) 0.0093(12) -0.0041(11)
C29 0.0277(9) 0.0280(9) 0.0227(9) 0.0060(7) -0.0007(7) -0.0057(7)
C30 0.0294(10) 0.0355(10) 0.0259(9) 0.0016(8) -0.0007(7) -0.0062(8)
C31 0.0352(11) 0.0466(12) 0.0281(10) 0.0027(9) -0.0060(8) -0.0077(9)
C32 0.0355(11) 0.0441(12) 0.0360(11) 0.0104(10) -0.0088(9) -0.0003(9)
C33 0.0420(12) 0.0303(10) 0.0370(11) 0.0067(9) -0.0043(9) 0.0025(9)
C34 0.0367(11) 0.0266(9) 0.0288(10) 0.0042(8) -0.0019(8) -0.0041(8)
C35 0.0481(13) 0.0256(10) 0.0363(11) -0.0008(8) -0.0077(9) 0.0004(9)
C36 0.0575(15) 0.0359(12) 0.0564(15) -0.0092(11) -0.0081(12) -0.0119(11)
C37 0.0630(17) 0.0419(13) 0.0510(15) -0.0131(11) -0.0041(12) 0.0018(12)
C38 0.0350(11) 0.0453(12) 0.0349(11) -0.0115(9) -0.0059(9) 0.0005(9)
C39 0.115(3) 0.0615(19) 0.0445(16) -0.0168(14) 0.0226(17) -0.0164(19)
C40 0.147(4) 0.0331(15) 0.088(3) -0.0040(15) 0.058(3) -0.0056(18)
C41 0.0269(9) 0.0336(10) 0.0210(9) 0.0041(7) -0.0040(7) -0.0002(8)
C42 0.0350(11) 0.0340(11) 0.0281(10) 0.0020(8) -0.0036(8) 0.0046(8)
C43 0.0487(14) 0.0588(16) 0.0410(13) -0.0055(12) -0.0106(11) 0.0255(12)
C44 0.0553(17) 0.099(2) 0.0444(15) -0.0122(15) -0.0264(13) 0.0371(17)
C45 0.0519(16) 0.092(2) 0.0353(13) -0.0191(14) -0.0229(11) 0.0207(15)
C46 0.0351(11) 0.0510(13) 0.0270(10) -0.0065(9) -0.0078(8) 0.0067(10)
C47 0.0356(11) 0.0498(13) 0.0285(10) -0.0111(9) -0.0055(8) 0.0028(10)
C48 0.0686(18) 0.0506(15) 0.0372(13) -0.0042(11) 0.0117(12) -0.0017(13)
C49 0.081(2) 0.0540(18) 0.091(3) -0.0025(17) 0.041(2) -0.0064(16)
C50 0.0388(11) 0.0316(10) 0.0364(11) -0.0047(9) -0.0034(9) 0.0011(9)
C51 0.093(3) 0.215(6) 0.068(2) -0.089(3) 0.038(2) -0.090(3)
C52 0.121(3) 0.069(2) 0.099(3) 0.015(2) -0.040(3) -0.052(2)
C53 0.0252(9) 0.0205(8) 0.0213(8) -0.0002(7) -0.0004(7) -0.0013(7)
C54 0.0230(8) 0.0185(8) 0.0219(8) -0.0012(6) -0.0004(7) -0.0034(6)
C55 0.0250(9) 0.0243(9) 0.0261(9) 0.0007(7) 0.0020(7) -0.0067(7)
C56 0.0204(9) 0.0333(10) 0.0336(10) -0.0008(8) -0.0026(7) -0.0071(7)
C57 0.0232(8) 0.0192(8) 0.0208(8) -0.0015(6) -0.0027(6) -0.0041(6)
C58 0.0252(9) 0.0213(8) 0.0201(8) -0.0012(7) -0.0014(7) -0.0046(7)
C59 0.0263(9) 0.0286(9) 0.0178(8) 0.0031(7) -0.0034(7) -0.0100(7)
C60 0.0278(9) 0.0343(10) 0.0188(8) -0.0016(7) -0.0027(7) -0.0102(8)
C61 0.0285(10) 0.0342(10) 0.0239(9) -0.0045(8) 0.0015(7) -0.0074(8)
C62 0.0316(11) 0.0469(13) 0.0388(12) -0.0100(10) -0.0038(9) -0.0016(9)
C63 0.0330(10) 0.0417(12) 0.0338(11) -0.0098(9) -0.0033(8) -0.0113(9)
C64 0.0315(10) 0.0466(12) 0.0232(9) -0.0002(8) 0.0021(8) -0.0155(9)
C65 0.0399(12) 0.0469(12) 0.0298(10) 0.0055(9) -0.0008(9) -0.0251(10)
C66 0.0467(12) 0.0325(10) 0.0315(10) 0.0017(8) -0.0040(9) -0.0202(9)
C67 0.0398(11) 0.0253(9) 0.0323(10) -0.0036(8) -0.0012(8) -0.0092(8)
C68 0.0564(14) 0.0359(11) 0.0301(11) -0.0042(9) 0.0027(10) -0.0020(10)
C69 0.0553(14) 0.0294(11) 0.0385(12) -0.0045(9) -0.0075(10) -0.0074(10)
C70 0.0241(10) 0.0551(13) 0.0335(11) -0.0090(10) -0.0009(8) -0.0117(9)
C71 0.0193(9) 0.0415(11) 0.0300(10) -0.0031(8) -0.0056(7) -0.0078(8)
C72 0.0277(10) 0.0343(10) 0.0310(10) 0.0005(8) -0.0081(8) -0.0060(8)
C73 0.0322(10) 0.0382(11) 0.0274(10) 0.0037(8) -0.0042(8) -0.0113(8)
C74 0.0285(10) 0.0433(12) 0.0294(10) -0.0028(9) 0.0006(8) -0.0067(9)
C75 0.0345(11) 0.0330(11) 0.0390(11) 0.0005(9) -0.0027(9) -0.0050(8)
C76 0.0298(10) 0.0399(11) 0.0325(10) 0.0043(9) -0.0008(8) -0.0130(8)
C77 0.0304(11) 0.098(2) 0.0335(12) -0.0165(13) -0.0042(9) -0.0156(13)
C78 0.0385(13) 0.0551(15) 0.0598(16) -0.0216(13) 0.0121(11) -0.0107(11)
C85 0.0688(17) 0.0451(13) 0.0275(11) 0.0013(10) -0.0094(10) -0.0173(12)
C86 0.0497(15) 0.0574(16) 0.0473(14) 0.0092(12) -0.0144(12) -0.0019(12)
C87 0.0356(12) 0.0505(14) 0.0432(13) -0.0006(11) -0.0016(10) -0.0048(10)
C88 0.0394(11) 0.0308(10) 0.0298(10) -0.0045(8) -0.0016(8) -0.0107(8)
C89 0.0586(15) 0.0347(11) 0.0310(11) -0.0015(9) 0.0006(10) -0.0104(10)
C90 0.096(2) 0.0451(14) 0.0335(12) -0.0006(11) -0.0158(13) -0.0172(14)
C91 0.075(2) 0.0555(16) 0.0447(14) -0.0019(12) 0.0215(14) -0.0169(14)
C92 0.0515(13) 0.0353(11) 0.0321(11) -0.0119(9) 0.0085(9) -0.0165(10)
C93 0.0388(11) 0.0287(10) 0.0360(11) -0.0052(8) -0.0015(9) -0.0055(8)
C94 0.0516(16) 0.0625(18) 0.0593(17) 0.0225(14) 0.0065(13) -0.0004(13)
C95 0.0370(12) 0.0401(12) 0.0415(12) -0.0073(10) -0.0029(9) 0.0056(9)
C96 0.0418(12) 0.0312(11) 0.0389(12) -0.0034(9) -0.0006(9) 0.0026(9)
C97 0.0584(17) 0.0548(16) 0.073(2) 0.0092(15) -0.0170(15) -0.0156(13)
C98 0.081(2) 0.078(2) 0.074(2) -0.0096(18) -0.0295(19) -0.0163(19)
C99 0.074(2) 0.096(3) 0.0447(16) 0.0041(16) -0.0080(15) -0.0035(19)
C100 0.0521(16) 0.0609(18) 0.073(2) 0.0152(15) -0.0116(14) -0.0121(13)
C101 0.0599(19) 0.081(2) 0.075(2) 0.0316(19) -0.0033(16) -0.0091(17)
C102 0.092(2) 0.068(2) 0.0555(18) -0.0262(16) -0.0245(17) 0.0283(18)
C103 0.0404(16) 0.137(4) 0.0578(19) 0.002(2) 0.0067(13) 0.0115(18)
C104 0.0426(14) 0.090(2) 0.0425(14) -0.0139(14) -0.0032(11) 0.0133(14)
C105 0.0479(14) 0.0626(16) 0.0397(13) -0.0238(12) -0.0125(11) 0.0150(12)
C106 0.0461(14) 0.0602(17) 0.0613(17) -0.0278(14) -0.0192(13) 0.0170(12)
C107 0.0635(18) 0.0377(13) 0.0703(19) -0.0120(13) -0.0131(14) -0.0002(12)
C108 0.084(2) 0.0390(14) 0.077(2) -0.0091(14) -0.0248(18) -0.0058(14)
C109 0.090(3) 0.0593(19) 0.069(2) 0.0048(16) -0.0391(19) 0.0006(17)
C110 0.0480(16) 0.073(2) 0.078(2) -0.0292(18) -0.0289(15) 0.0160(14)
C111 0.094(3) 0.125(3) 0.0442(17) -0.032(2) -0.0054(17) 0.017(2)
C112 0.081(2) 0.0366(13) 0.0498(15) -0.0057(11) -0.0219(14) -0.0063(13)
C113 0.0559(14) 0.0338(11) 0.0285(10) -0.0005(9) -0.0046(9) -0.0109(10)
C114 0.0545(15) 0.0541(15) 0.0357(12) 0.0163(11) 0.0008(11) -0.0164(12)
C115 0.0499(16) 0.086(2) 0.0605(18) 0.0185(16) -0.0012(13) -0.0139(15)
C116 0.115(3) 0.0454(15) 0.0429(15) -0.0109(12) -0.0016(16) -0.0062(16)
C117 0.086(2) 0.0309(11) 0.0304(11) 0.0000(9) 0.0012(12) -0.0140(12)
C118 0.0567(15) 0.0527(14) 0.0319(11) 0.0000(10) -0.0069(10) -0.0158(12)
C119 0.067(2) 0.142(4) 0.0530(18) -0.006(2) -0.0111(15) -0.051(2)
C120 0.0447(14) 0.0677(18) 0.0568(16) -0.0144(14) -0.0167(12) -0.0043(13)
C121 0.0327(11) 0.0339(11) 0.0409(12) 0.0001(9) -0.0057(9) -0.0003(8)
C122 0.0277(10) 0.0345(11) 0.0481(13) 0.0083(10) -0.0023(9) -0.0022(8)
C123 0.0498(16) 0.0407(14) 0.105(3) 0.0164(15) -0.0135(16) -0.0131(12)
C124 0.060(2) 0.059(2) 0.148(4) 0.057(2) 0.002(2) -0.0108(16)
C125 0.0511(19) 0.119(4) 0.086(3) 0.059(3) -0.0020(18) 0.001(2)
C126 0.0432(14) 0.0567(16) 0.0462(14) 0.0062(12) 0.0007(11) 0.0024(11)
C127 0.0399(13) 0.0623(16) 0.0491(14) 0.0041(12) -0.0115(11) -0.0030(12)
C128 0.0519(18) 0.115(3) 0.0522(17) 0.0096(19) -0.0132(14) 0.0068(18)
C131 0.0347(10) 0.0281(9) 0.0237(9) 0.0005(7) -0.0049(7) -0.0118(8)
C132 0.0228(9) 0.0287(9) 0.0278(9) 0.0000(7) -0.0051(7) -0.0038(7)
C80A 0.060(2) 0.048(2) 0.0301(18) -0.0093(15) 0.0019(16) -0.0128(18)
C150 0.295(17) 0.052(5) 0.072(6) -0.012(4) 0.033(8) 0.044(8)
C148 0.067(4) 0.093(5) 0.143(8) 0.044(6) 0.010(5) -0.022(3)
C2A 0.069(5) 0.059(5) 0.082(6) -0.042(5) 0.023(5) -0.020(5)
C1A 0.147(9) 0.071(4) 0.078(7) 0.014(4) -0.058(6) -0.050(5)
C81A 0.077(3) 0.048(3) 0.079(4) 0.031(3) 0.021(3) -0.002(2)
C82A 0.126(5) 0.027(2) 0.047(2) 0.0030(17) 0.004(3) 0.010(2)
C83A 0.136(5) 0.053(3) 0.039(2) 0.012(2) -0.036(3) -0.019(3)
C2B 0.13(2) 0.09(2) 0.099(14) -0.031(14) -0.013(14) 0.049(14)
C1B 0.22(3) 0.24(3) 0.072(13) 0.052(14) -0.071(15) -0.19(3)
C80B 0.055(4) 0.032(3) 0.043(4) 0.005(3) -0.013(3) 0.002(3)
C151 0.35(4) 0.043(9) 0.102(13) 0.002(8) 0.108(17) 0.059(14)
C149 0.096(10) 0.152(15) 0.103(11) 0.027(11) -0.047(10) -0.074(10)
C81B 0.065(5) 0.050(4) 0.059(5) 0.015(4) -0.011(4) 0.000(4)
C82B 0.155(11) 0.041(4) 0.041(4) 0.002(3) 0.035(5) -0.001(5)
C83B 0.121(10) 0.079(7) 0.068(6) 0.016(5) -0.014(6) -0.062(7)

loop_
_atom_type_symbol
_atom_type_description
_atom_type_scat_dispersion_real
_atom_type_scat_dispersion_imag
_atom_type_scat_source
C C 0.0181 0.0091 'International Tables Vol C Tables 4.2.6.8 and 6.1.1.4'
H H 0.0000 0.0000 'International Tables Vol C Tables 4.2.6.8 and 6.1.1.4'
N N 0.0311 0.0180 'International Tables Vol C Tables 4.2.6.8 and 6.1.1.4'
O O 0.0492 0.0322 'International Tables Vol C Tables 4.2.6.8 and 6.1.1.4'
Cu Cu -1.9646 0.5888 'International Tables Vol C Tables 4.2.6.8 and 6.1.1.4'

loop_
_geom_angle_atom_site_label_1
_geom_angle_atom_site_label_2
_geom_angle_atom_site_label_3
_geom_angle
O1 Cu1 N2 170.40(6)
O1 Cu1 N3 92.08(6)
N2 Cu1 N3 79.67(6)
O1 Cu1 N1 108.80(6)
N2 Cu1 N1 79.50(6)
N3 Cu1 N1 159.12(6)
O2 O1 Cu1 114.10(10)
C53 N1 C41 119.09(15)
C53 N1 Cu1 116.22(12)
C41 N1 Cu1 124.60(12)
C70 O2 O1 105.89(14)
O5 Cu2 N5 169.68(7)
O5 Cu2 N6 109.63(7)
N5 Cu2 N6 80.22(6)
O5 Cu2 N4 90.57(7)
N5 Cu2 N4 79.48(6)
N6 Cu2 N4 159.66(6)
C54 N2 C57 122.63(15)
C54 N2 Cu1 118.95(12)
C57 N2 Cu1 118.42(12)
C58 N3 C59 120.03(15)
C58 N3 Cu1 116.48(12)
C59 N3 Cu1 123.16(12)
C11 N5 C15 122.47(16)
C11 N5 Cu2 118.79(13)
C15 N5 Cu2 118.60(12)
O6 O5 Cu2 115.03(12)
C104 O15 O16 108.74(19)
C1 O6 O5 105.38(16)
C16 N6 C17 117.43(15)
C16 N6 Cu2 115.59(12)
C17 N6 Cu2 126.47(12)
C83B N7 C80B 118.4(7)
C81A N7 C82A 113.4(4)
C81A N7 C80A 112.9(3)
C82A N7 C80A 104.4(3)
C81A N7 C83A 108.3(3)
C82A N7 C83A 110.9(3)
C80A N7 C83A 106.8(3)
C83B N7 C82B 113.5(7)
C80B N7 C82B 102.5(4)
C83B N7 C81B 109.0(6)
C80B N7 C81B 107.2(4)
C82B N7 C81B 105.3(6)
O6 C1 C2 111.1(2)
O6 C1 C3 110.2(2)
C2 C1 C3 113.0(2)
O6 C1 C9 102.61(19)
C2 C1 C9 110.2(2)
C3 C1 C9 109.3(2)
C1 C2 H2A 109.5
C1 C2 H2B 109.5
H2A C2 H2B 109.5
C1 C2 H2C 109.5
H2A C2 H2C 109.5
H2B C2 H2C 109.5
C8 C3 C4 117.8(3)
C8 C3 C1 124.2(3)
C4 C3 C1 118.0(2)
C5 C4 C3 122.0(4)
C5 C4 H4 119.0
C3 C4 H4 119.0
C10 N4 C29 121.59(16)
C10 N4 Cu2 116.09(13)
C29 N4 Cu2 121.84(12)
O15 O16 H16A 109.5
C6 C5 C4 120.3(5)
C6 C5 H5 119.8
C4 C5 H5 119.8
C5 C6 C7 121.0(4)
C5 C6 H6 119.5
C7 C6 H6 119.5
C6 C7 C8 118.9(4)
C6 C7 H7 120.6
C8 C7 H7 120.6
C3 C8 C7 120.0(4)
C3 C8 H8 120.0
C7 C8 H8 120.0
C114 N8 C117 111.5(2)
C114 N8 C118 105.99(17)
C117 N8 C118 112.0(2)
C114 N8 C113 111.60(19)
C117 N8 C113 105.41(16)
C118 N8 C113 110.48(18)
C1 C9 H9A 109.5
C1 C9 H9B 109.5
H9A C9 H9B 109.5
C1 C9 H9C 109.5
H9A C9 H9C 109.5
H9B C9 H9C 109.5
C95 O9 O10 105.87(16)
O7 C10 N4 128.81(18)
O7 C10 C11 118.87(17)
N4 C10 C11 112.31(16)
O9 O10 H10 109.5
N5 C11 C12 120.38(18)
N5 C11 C10 112.73(16)
C12 C11 C10 126.82(17)
C89 O11 O12 107.82(17)
C13 C12 C11 118.27(18)
C13 C12 H120 120.9
C11 C12 H120 120.9
O11 O12 H12 109.5
C12 C13 C14 120.39(19)
C12 C13 H13 119.8
C14 C13 H13 119.8
C121 O13 O14 108.09(16)
C15 C14 C13 118.26(18)
C15 C14 H100 120.9
C13 C14 H100 120.9
O13 O14 H14 109.5
N5 C15 C14 120.20(17)
N5 C15 C16 112.49(16)
C14 C15 C16 127.20(17)
O8 C16 N6 127.19(18)
O8 C16 C15 119.77(17)
N6 C16 C15 113.02(16)
C18 C17 C25 121.30(18)
C18 C17 N6 119.50(16)
C25 C17 N6 119.09(17)
C22 C18 C17 118.07(19)
C22 C18 C19 120.1(2)
C17 C18 C19 121.81(18)
C20 C19 C21 111.2(2)
C20 C19 C18 111.9(2)
C21 C19 C18 112.0(2)
C20 C19 H19 107.1
C21 C19 H19 107.1
C18 C19 H19 107.1
C19 C20 H20A 109.5
C19 C20 H20B 109.5
H20A C20 H20B 109.5
C19 C20 H20C 109.5
H20A C20 H20C 109.5
H20B C20 H20C 109.5
C19 C21 H21A 109.5
C19 C21 H21B 109.5
H21A C21 H21B 109.5
C19 C21 H21C 109.5
H21A C21 H21C 109.5
H21B C21 H21C 109.5
C23 C22 C18 121.3(2)
C23 C22 H22 119.4
C18 C22 H22 119.4
C24 C23 C22 119.7(2)
C24 C23 H23 120.2
C22 C23 H23 120.2
C23 C24 C25 121.3(2)
C23 C24 H24 119.4
C25 C24 H24 119.4
C24 C25 C17 118.38(19)
C24 C25 C26 121.55(18)
C17 C25 C26 120.07(18)
C25 C26 C27 110.6(2)
C25 C26 C28 114.04(19)
C27 C26 C28 110.3(2)
C25 C26 H26 107.2
C27 C26 H26 107.2
C28 C26 H26 107.2
C26 C27 H27A 109.5
C26 C27 H27B 109.5
H27A C27 H27B 109.5
C26 C27 H27C 109.5
H27A C27 H27C 109.5
H27B C27 H27C 109.5
C26 C28 H28A 109.5
C26 C28 H28B 109.5
H28A C28 H28B 109.5
C26 C28 H28C 109.5
H28A C28 H28C 109.5
H28B C28 H28C 109.5
C30 C29 C34 120.92(18)
C30 C29 N4 120.24(17)
C34 C29 N4 118.49(17)
C31 C30 C29 118.21(19)
C31 C30 C38 120.10(19)
C29 C30 C38 121.64(18)
C32 C31 C30 121.6(2)
C32 C31 H31 119.2
C30 C31 H31 119.2
C31 C32 C33 119.8(2)
C31 C32 H32 120.1
C33 C32 H32 120.1
C32 C33 C34 121.2(2)
C32 C33 H33 119.4
C34 C33 H33 119.4
C33 C34 C29 118.3(2)
C33 C34 C35 121.24(19)
C29 C34 C35 120.44(18)
C34 C35 C37 114.2(2)
C34 C35 C36 110.28(19)
C37 C35 C36 109.8(2)
C34 C35 H35 107.4
C37 C35 H35 107.4
C36 C35 H35 107.4
C35 C36 H36A 109.5
C35 C36 H36B 109.5
H36A C36 H36B 109.5
C35 C36 H36C 109.5
H36A C36 H36C 109.5
H36B C36 H36C 109.5
C35 C37 H37A 109.5
C35 C37 H37B 109.5
H37A C37 H37B 109.5
C35 C37 H37C 109.5
H37A C37 H37C 109.5
H37B C37 H37C 109.5
C40 C38 C39 110.7(3)
C40 C38 C30 111.5(2)
C39 C38 C30 112.7(2)
C40 C38 H38 107.2
C39 C38 H38 107.2
C30 C38 H38 107.2
C38 C39 H39A 109.5
C38 C39 H39B 109.5
H39A C39 H39B 109.5
C38 C39 H39C 109.5
H39A C39 H39C 109.5
H39B C39 H39C 109.5
C38 C40 H40A 109.5
C38 C40 H40B 109.5
H40A C40 H40B 109.5
C38 C40 H40C 109.5
H40A C40 H40C 109.5
H40B C40 H40C 109.5
C42 C41 C46 121.47(18)
C42 C41 N1 118.00(17)
C46 C41 N1 120.33(18)
C43 C42 C41 118.2(2)
C43 C42 C50 120.3(2)
C41 C42 C50 121.45(18)
C44 C43 C42 120.9(2)
C44 C43 H43 119.6
C42 C43 H43 119.6
C45 C44 C43 120.3(2)
C45 C44 H44 119.9
C43 C44 H44 119.9
C44 C45 C46 120.9(2)
C44 C45 H45 119.6
C46 C45 H45 119.6
C45 C46 C41 118.2(2)
C45 C46 C47 120.6(2)
C41 C46 C47 121.17(19)
C46 C47 C49 111.8(2)
C46 C47 C48 112.9(2)
C49 C47 C48 110.7(2)
C46 C47 H47 107.0
C49 C47 H47 107.0
C48 C47 H47 107.0
C47 C48 H48A 109.5
C47 C48 H48B 109.5
H48A C48 H48B 109.5
C47 C48 H48C 109.5
H48A C48 H48C 109.5
H48B C48 H48C 109.5
C47 C49 H49A 109.5
C47 C49 H49B 109.5
H49A C49 H49B 109.5
C47 C49 H49C 109.5
H49A C49 H49C 109.5
H49B C49 H49C 109.5
C51 C50 C52 111.8(3)
C51 C50 C42 111.2(2)
C52 C50 C42 112.1(2)
C51 C50 H50 107.2
C52 C50 H50 107.2
C42 C50 H50 107.2
C50 C51 H51A 109.5
C50 C51 H51B 109.5
H51A C51 H51B 109.5
C50 C51 H51C 109.5
H51A C51 H51C 109.5
H51B C51 H51C 109.5
C50 C52 H52A 109.5
C50 C52 H52B 109.5
H52A C52 H52B 109.5
C50 C52 H52C 109.5
H52A C52 H52C 109.5
H52B C52 H52C 109.5
O3 C53 N1 127.79(17)
O3 C53 C54 119.60(16)
N1 C53 C54 112.61(15)
N2 C54 C55 120.30(16)
N2 C54 C53 112.66(15)
C55 C54 C53 127.02(16)
C54 C55 C56 117.98(17)
C54 C55 H55 121.0
C56 C55 H55 121.0
C55 C56 C132 120.68(17)
C55 C56 H56 119.7
C132 C56 H56 119.7
N2 C57 C132 120.13(16)
N2 C57 C58 113.02(15)
C132 C57 C58 126.84(16)
O4 C58 N3 127.86(17)
O4 C58 C57 119.81(16)
N3 C58 C57 112.32(15)
C60 C59 C131 121.79(17)
C60 C59 N3 119.19(17)
C131 C59 N3 118.80(16)
C64 C60 C59 118.11(18)
C64 C60 C61 121.77(18)
C59 C60 C61 120.10(17)
C60 C61 C62 113.75(17)
C60 C61 C63 109.59(17)
C62 C61 C63 111.55(17)
C60 C61 H61 107.2
C62 C61 H61 107.2
C63 C61 H61 107.2
C61 C62 H62A 109.5
C61 C62 H62B 109.5
H62A C62 H62B 109.5
C61 C62 H62C 109.5
H62A C62 H62C 109.5
H62B C62 H62C 109.5
C61 C63 H63A 109.5
C61 C63 H63B 109.5
H63A C63 H63B 109.5
C61 C63 H63C 109.5
H63A C63 H63C 109.5
H63B C63 H63C 109.5
C65 C64 C60 120.84(19)
C65 C64 H64 119.6
C60 C64 H64 119.6
C66 C65 C64 120.20(19)
C66 C65 H65 119.9
C64 C65 H65 119.9
C65 C66 C131 121.2(2)
C65 C66 H66 119.4
C131 C66 H66 119.4
C69 C67 C131 113.49(18)
C69 C67 C68 109.85(18)
C131 C67 C68 110.35(18)
C69 C67 H67 107.6
C131 C67 H67 107.6
C68 C67 H67 107.6
C67 C68 H68A 109.5
C67 C68 H68B 109.5
H68A C68 H68B 109.5
C67 C68 H68C 109.5
H68A C68 H68C 109.5
H68B C68 H68C 109.5
C67 C69 H69A 109.5
C67 C69 H69B 109.5
H69A C69 H69B 109.5
C67 C69 H69C 109.5
H69A C69 H69C 109.5
H69B C69 H69C 109.5
O2 C70 C78 110.86(18)
O2 C70 C71 110.36(17)
C78 C70 C71 112.8(2)
O2 C70 C77 102.49(19)
C78 C70 C77 110.5(2)
C71 C70 C77 109.40(18)
C72 C71 C76 118.09(19)
C72 C71 C70 123.0(2)
C76 C71 C70 118.90(19)
C71 C72 C73 121.1(2)
C71 C72 H72 119.5
C73 C72 H72 119.5
C74 C73 C72 120.13(19)
C74 C73 H73 119.9
C72 C73 H73 119.9
C73 C74 C75 119.7(2)
C73 C74 H74 120.2
C75 C74 H74 120.2
C76 C75 C74 119.9(2)
C76 C75 H75 120.0
C74 C75 H75 120.0
C75 C76 C71 121.10(19)
C75 C76 H76 119.5
C71 C76 H76 119.5
C70 C77 H77A 109.5
C70 C77 H77B 109.5
H77A C77 H77B 109.5
C70 C77 H77C 109.5
H77A C77 H77C 109.5
H77B C77 H77C 109.5
C70 C78 H78A 109.5
C70 C78 H78B 109.5
H78A C78 H78B 109.5
C70 C78 H78C 109.5
H78A C78 H78C 109.5
H78B C78 H78C 109.5
C86 C85 C92 119.0(2)
C86 C85 H85 120.5
C92 C85 H85 120.5
C85 C86 C87 121.0(2)
C85 C86 H86 119.5
C87 C86 H86 119.5
C88 C87 C86 120.4(2)
C88 C87 H87 119.8
C86 C87 H87 119.8
C87 C88 C93 118.2(2)
C87 C88 C89 122.3(2)
C93 C88 C89 119.3(2)
O11 C89 C91 109.7(2)
O11 C89 C88 110.25(18)
C91 C89 C88 114.8(2)
O11 C89 C90 101.6(2)
C91 C89 C90 110.5(2)
C88 C89 C90 109.2(2)
C89 C90 H90A 109.5
C89 C90 H90B 109.5
H90A C90 H90B 109.5
C89 C90 H90C 109.5
H90A C90 H90C 109.5
H90B C90 H90C 109.5
C89 C91 H91A 109.5
C89 C91 H91B 109.5
H91A C91 H91B 109.5
C89 C91 H91C 109.5
H91A C91 H91C 109.5
H91B C91 H91C 109.5
C93 C92 C85 119.8(2)
C93 C92 H92 120.1
C85 C92 H92 120.1
C92 C93 C88 121.5(2)
C92 C93 H93 119.2
C88 C93 H93 119.2
C95 C94 H94A 109.5
C95 C94 H94B 109.5
H94A C94 H94B 109.5
C95 C94 H94C 109.5
H94A C94 H94C 109.5
H94B C94 H94C 109.5
O9 C95 C94 109.3(2)
O9 C95 C96 109.5(2)
C94 C95 C96 114.4(2)
O9 C95 C102 101.1(2)
C94 C95 C102 110.4(3)
C96 C95 C102 111.4(2)
C97 C96 C100 119.4(3)
C97 C96 C95 125.7(2)
C100 C96 C95 114.8(2)
C96 C97 C98 121.0(3)
C96 C97 H97 119.5
C98 C97 H97 119.5
C99 C98 C97 119.5(3)
C99 C98 H98 120.2
C97 C98 H98 120.2
C98 C99 C101 120.9(3)
C98 C99 H99 119.5
C101 C99 H99 119.5
C101 C100 C96 120.2(3)
C101 C100 H150 119.9
C96 C100 H150 119.9
C100 C101 C99 118.7(3)
C100 C101 H101 120.6
C99 C101 H101 120.6
C95 C102 H10A 109.5
C95 C102 H10B 109.5
H10A C102 H10B 109.5
C95 C102 H10C 109.5
H10A C102 H10C 109.5
H10B C102 H10C 109.5
C104 C103 H10D 109.5
C104 C103 H10E 109.5
H10D C103 H10E 109.5
C104 C103 H10F 109.5
H10D C103 H10F 109.5
H10E C103 H10F 109.5
O15 C104 C105 110.1(2)
O15 C104 C103 109.7(3)
C105 C104 C103 114.3(2)
O15 C104 C111 101.7(2)
C105 C104 C111 109.5(3)
C103 C104 C111 110.9(3)
C106 C105 C110 116.8(3)
C106 C105 C104 120.1(2)
C110 C105 C104 123.1(3)
C107 C106 C105 122.1(3)
C107 C106 H106 118.9
C105 C106 H106 118.9
C106 C107 C108 120.3(3)
C106 C107 H107 119.9
C108 C107 H107 119.9
C109 C108 C107 119.0(3)
C109 C108 H108 120.5
C107 C108 H108 120.5
C108 C109 C110 121.4(3)
C108 C109 H109 119.3
C110 C109 H109 119.3
C109 C110 C105 120.4(3)
C109 C110 H110 119.8
C105 C110 H110 119.8
C104 C111 H11A 109.5
C104 C111 H11B 109.5
H11A C111 H11B 109.5
C104 C111 H11C 109.5
H11A C111 H11C 109.5
H11B C111 H11C 109.5
C113 C112 H11D 109.5
C113 C112 H11E 109.5
H11D C112 H11E 109.5
C113 C112 H11F 109.5
H11D C112 H11F 109.5
H11E C112 H11F 109.5
C112 C113 N8 114.47(19)
C112 C113 H11G 108.6
N8 C113 H11G 108.6
C112 C113 H11H 108.6
N8 C113 H11H 108.6
H11G C113 H11H 107.6
C115 C114 N8 115.9(2)
C115 C114 H11I 108.3
N8 C114 H11I 108.3
C115 C114 H11J 108.3
N8 C114 H11J 108.3
H11I C114 H11J 107.4
C114 C115 H11K 109.5
C114 C115 H11L 109.5
H11K C115 H11L 109.5
C114 C115 H11M 109.5
H11K C115 H11M 109.5
H11L C115 H11M 109.5
C117 C116 H11N 109.5
C117 C116 H11O 109.5
H11N C116 H11O 109.5
C117 C116 H11P 109.5
H11N C116 H11P 109.5
H11O C116 H11P 109.5
C116 C117 N8 115.3(2)
C116 C117 H11Q 108.5
N8 C117 H11Q 108.5
C116 C117 H11R 108.5
N8 C117 H11R 108.5
H11Q C117 H11R 107.5
C119 C118 N8 114.6(2)
C119 C118 H11S 108.6
N8 C118 H11S 108.6
C119 C118 H11T 108.6
N8 C118 H11T 108.6
H11S C118 H11T 107.6
C118 C119 H11U 109.5
C118 C119 H11V 109.5
H11U C119 H11V 109.5
C118 C119 H11W 109.5
H11U C119 H11W 109.5
H11V C119 H11W 109.5
C121 C120 H12G 109.5
C121 C120 H12H 109.5
H12G C120 H12H 109.5
C121 C120 H12I 109.5
H12G C120 H12I 109.5
H12H C120 H12I 109.5
O13 C121 C120 109.41(19)
O13 C121 C122 109.80(19)
C120 C121 C122 114.3(2)
O13 C121 C126 101.35(19)
C120 C121 C126 111.4(2)
C122 C121 C126 109.85(18)
C127 C122 C123 118.6(3)
C127 C122 C121 119.4(2)
C123 C122 C121 122.0(2)
C122 C123 C124 119.7(4)
C122 C123 H123 120.1
C124 C123 H123 120.1
C125 C124 C123 120.7(3)
C125 C124 H124 119.7
C123 C124 H124 119.7
C128 C125 C124 119.4(3)
C128 C125 H125 120.3
C124 C125 H125 120.3
C121 C126 H12J 109.5
C121 C126 H12K 109.5
H12J C126 H12K 109.5
C121 C126 H12L 109.5
H12J C126 H12L 109.5
H12K C126 H12L 109.5
C122 C127 C128 120.4(3)
C122 C127 H127 119.8
C128 C127 H127 119.8
C125 C128 C127 121.2(4)
C125 C128 H128 119.4
C127 C128 H128 119.4
C66 C131 C59 117.85(19)
C66 C131 C67 121.78(18)
C59 C131 C67 120.27(17)
C57 C132 C56 118.26(17)
C57 C132 H132 120.9
C56 C132 H132 120.9
N7 C80A C2A 111.0(6)
N7 C80A H80A 109.4
C2A C80A H80A 109.4
N7 C80A H80B 109.4
C2A C80A H80B 109.4
H80A C80A H80B 108.0
C82A C150 H13A 109.5
C82A C150 H13B 109.5
H13A C150 H13B 109.5
C82A C150 H13C 109.5
H13A C150 H13C 109.5
H13B C150 H13C 109.5
C81A C148 H12A 109.5
C81A C148 H12B 109.5
H12A C148 H12B 109.5
C81A C148 H12C 109.5
H12A C148 H12C 109.5
H12B C148 H12C 109.5
C80A C2A H2AA 109.5
C80A C2A H2AB 109.5
H2AA C2A H2AB 109.5
C80A C2A H2AC 109.5
H2AA C2A H2AC 109.5
H2AB C2A H2AC 109.5
C83A C1A H1AA 109.5
C83A C1A H1AB 109.5
H1AA C1A H1AB 109.5
C83A C1A H1AC 109.5
H1AA C1A H1AC 109.5
H1AB C1A H1AC 109.5
N7 C81A C148 114.2(4)
N7 C81A H81A 108.7
C148 C81A H81A 108.7
N7 C81A H81B 108.7
C148 C81A H81B 108.7
H81A C81A H81B 107.6
N7 C82A C150 112.7(4)
N7 C82A H82A 109.1
C150 C82A H82A 109.1
N7 C82A H82B 109.1
C150 C82A H82B 109.1
H82A C82A H82B 107.8
C1A C83A N7 115.6(5)
C1A C83A H83A 108.4
N7 C83A H83A 108.4
C1A C83A H83B 108.4
N7 C83A H83B 108.4
H83A C83A H83B 107.4
C80B C2B H2BA 109.5
C80B C2B H2BB 109.5
H2BA C2B H2BB 109.5
C80B C2B H2BC 109.5
H2BA C2B H2BC 109.5
H2BB C2B H2BC 109.5
C83B C1B H1BA 109.5
C83B C1B H1BB 109.5
H1BA C1B H1BB 109.5
C83B C1B H1BC 109.5
H1BA C1B H1BC 109.5
H1BB C1B H1BC 109.5
N7 C80B C2B 106.9(13)
N7 C80B H80C 110.3
C2B C80B H80C 110.3
N7 C80B H80D 110.3
C2B C80B H80D 110.3
H80C C80B H80D 108.6
C82B C151 H13D 109.5
C82B C151 H13E 109.5
H13D C151 H13E 109.5
C82B C151 H13F 109.5
H13D C151 H13F 109.5
H13E C151 H13F 109.5
C81B C149 H12D 109.5
C81B C149 H12E 109.5
H12D C149 H12E 109.5
C81B C149 H12F 109.5
H12D C149 H12F 109.5
H12E C149 H12F 109.5
C149 C81B N7 117.4(8)
C149 C81B H81C 108.0
N7 C81B H81C 108.0
C149 C81B H81D 108.0
N7 C81B H81D 108.0
H81C C81B H81D 107.2
C151 C82B N7 112.3(8)
C151 C82B H82C 109.1
N7 C82B H82C 109.1
C151 C82B H82D 109.1
N7 C82B H82D 109.1
H82C C82B H82D 107.9
N7 C83B C1B 109.8(10)
N7 C83B H83C 109.7
C1B C83B H83C 109.7
N7 C83B H83D 109.7
C1B C83B H83D 109.7
H83C C83B H83D 108.2

loop_
_geom_bond_atom_site_label_1
_geom_bond_atom_site_label_2
_geom_bond_distance
Cu1 O1 1.8410(14)
Cu1 N2 1.9336(15)
Cu1 N3 2.0194(15)
Cu1 N1 2.0258(15)
O1 O2 1.4689(19)
N1 C53 1.322(2)
N1 C41 1.428(2)
O2 C70 1.433(3)
Cu2 O5 1.8240(17)
Cu2 N5 1.9303(16)
Cu2 N6 2.0171(15)
Cu2 N4 2.0260(16)
N2 C54 1.333(2)
N2 C57 1.334(2)
O3 C53 1.256(2)
N3 C58 1.319(2)
N3 C59 1.428(2)
N5 C11 1.333(2)
N5 C15 1.334(2)
O5 O6 1.469(2)
O15 C104 1.452(4)
O15 O16 1.473(3)
O6 C1 1.414(3)
N6 C16 1.327(2)
N6 C17 1.427(2)
N7 C83B 1.391(9)
N7 C81A 1.458(5)
N7 C80B 1.510(6)
N7 C82A 1.517(4)
N7 C80A 1.534(4)
N7 C83A 1.550(6)
N7 C82B 1.580(8)
N7 C81B 1.589(9)
O7 C10 1.258(2)
C1 C2 1.515(4)
C1 C3 1.518(3)
C1 C9 1.537(3)
C2 H2A 0.9600
C2 H2B 0.9600
C2 H2C 0.9600
C3 C8 1.375(4)
C3 C4 1.396(4)
C4 C5 1.366(5)
C4 H4 0.9300
N4 C10 1.319(2)
N4 C29 1.428(2)
O4 C58 1.256(2)
O16 H16A 0.96(4)
C5 C6 1.332(9)
C5 H5 0.9300
C6 C7 1.390(9)
C6 H6 0.9300
C7 C8 1.420(6)
C7 H7 0.9300
C8 H8 0.9300
N8 C114 1.515(3)
N8 C117 1.515(3)
N8 C118 1.516(3)
N8 C113 1.522(3)
O8 C16 1.251(2)
C9 H9A 0.9600
C9 H9B 0.9600
C9 H9C 0.9600
O9 C95 1.444(3)
O9 O10 1.471(2)
C10 C11 1.511(3)
O10 H10 0.93(4)
C11 C12 1.384(3)
O11 C89 1.438(3)
O11 O12 1.468(2)
C12 C13 1.384(3)
C12 H120 0.9300
O12 H12 0.78(3)
C13 C14 1.397(3)
C13 H13 0.9300
O13 C121 1.437(3)
O13 O14 1.458(2)
C14 C15 1.381(3)
C14 H100 0.9300
O14 H14 0.94(4)
C15 C16 1.514(3)
C17 C18 1.397(3)
C17 C25 1.405(3)
C18 C22 1.396(3)
C18 C19 1.525(3)
C19 C20 1.515(4)
C19 C21 1.516(4)
C19 H19 0.9800
C20 H20A 0.9600
C20 H20B 0.9600
C20 H20C 0.9600
C21 H21A 0.9600
C21 H21B 0.9600
C21 H21C 0.9600
C22 C23 1.382(4)
C22 H22 0.9300
C23 C24 1.379(4)
C23 H23 0.9300
C24 C25 1.388(3)
C24 H24 0.9300
C25 C26 1.513(3)
C26 C27 1.514(4)
C26 C28 1.526(3)
C26 H26 0.9800
C27 H27A 0.9600
C27 H27B 0.9600
C27 H27C 0.9600
C28 H28A 0.9600
C28 H28B 0.9600
C28 H28C 0.9600
C29 C30 1.405(3)
C29 C34 1.407(3)
C30 C31 1.394(3)
C30 C38 1.512(3)
C31 C32 1.372(3)
C31 H31 0.9300
C32 C33 1.385(3)
C32 H32 0.9300
C33 C34 1.391(3)
C33 H33 0.9300
C34 C35 1.518(3)
C35 C37 1.529(3)
C35 C36 1.538(4)
C35 H35 0.9800
C36 H36A 0.9600
C36 H36B 0.9600
C36 H36C 0.9600
C37 H37A 0.9600
C37 H37B 0.9600
C37 H37C 0.9600
C38 C40 1.495(4)
C38 C39 1.507(4)
C38 H38 0.9800
C39 H39A 0.9600
C39 H39B 0.9600
C39 H39C 0.9600
C40 H40A 0.9600
C40 H40B 0.9600
C40 H40C 0.9600
C41 C42 1.403(3)
C41 C46 1.405(3)
C42 C43 1.391(3)
C42 C50 1.518(3)
C43 C44 1.385(4)
C43 H43 0.9300
C44 C45 1.380(4)
C44 H44 0.9300
C45 C46 1.394(3)
C45 H45 0.9300
C46 C47 1.516(3)
C47 C49 1.516(4)
C47 C48 1.518(3)
C47 H47 0.9800
C48 H48A 0.9600
C48 H48B 0.9600
C48 H48C 0.9600
C49 H49A 0.9600
C49 H49B 0.9600
C49 H49C 0.9600
C50 C51 1.494(4)
C50 C52 1.515(4)
C50 H50 0.9800
C51 H51A 0.9600
C51 H51B 0.9600
C51 H51C 0.9600
C52 H52A 0.9600
C52 H52B 0.9600
C52 H52C 0.9600
C53 C54 1.510(2)
C54 C55 1.386(3)
C55 C56 1.387(3)
C55 H55 0.9300
C56 C132 1.391(3)
C56 H56 0.9300
C57 C132 1.381(3)
C57 C58 1.510(2)
C59 C60 1.402(3)
C59 C131 1.410(3)
C60 C64 1.399(3)
C60 C61 1.517(3)
C61 C62 1.527(3)
C61 C63 1.534(3)
C61 H61 0.9800
C62 H62A 0.9600
C62 H62B 0.9600
C62 H62C 0.9600
C63 H63A 0.9600
C63 H63B 0.9600
C63 H63C 0.9600
C64 C65 1.391(3)
C64 H64 0.9300
C65 C66 1.381(3)
C65 H65 0.9300
C66 C131 1.398(3)
C66 H66 0.9300
C67 C69 1.520(3)
C67 C131 1.521(3)
C67 C68 1.527(3)
C67 H67 0.9800
C68 H68A 0.9600
C68 H68B 0.9600
C68 H68C 0.9600
C69 H69A 0.9600
C69 H69B 0.9600
C69 H69C 0.9600
C70 C78 1.525(4)
C70 C71 1.527(3)
C70 C77 1.532(3)
C71 C72 1.390(3)
C71 C76 1.392(3)
C72 C73 1.391(3)
C72 H72 0.9300
C73 C74 1.377(3)
C73 H73 0.9300
C74 C75 1.389(3)
C74 H74 0.9300
C75 C76 1.388(3)
C75 H75 0.9300
C76 H76 0.9300
C77 H77A 0.9600
C77 H77B 0.9600
C77 H77C 0.9600
C78 H78A 0.9600
C78 H78B 0.9600
C78 H78C 0.9600
C85 C86 1.374(4)
C85 C92 1.384(4)
C85 H85 0.9300
C86 C87 1.388(4)
C86 H86 0.9300
C87 C88 1.381(3)
C87 H87 0.9300
C88 C93 1.384(3)
C88 C89 1.524(3)
C89 C91 1.510(4)
C89 C90 1.533(4)
C90 H90A 0.9600
C90 H90B 0.9600
C90 H90C 0.9600
C91 H91A 0.9600
C91 H91B 0.9600
C91 H91C 0.9600
C92 C93 1.384(3)
C92 H92 0.9300
C93 H93 0.9300
C94 C95 1.505(4)
C94 H94A 0.9600
C94 H94B 0.9600
C94 H94C 0.9600
C95 C96 1.516(3)
C95 C102 1.526(4)
C96 C97 1.333(4)
C96 C100 1.409(4)
C97 C98 1.410(5)
C97 H97 0.9300
C98 C99 1.340(5)
C98 H98 0.9300
C99 C101 1.400(5)
C99 H99 0.9300
C100 C101 1.376(5)
C100 H150 0.9300
C101 H101 0.9300
C102 H10A 0.9600
C102 H10B 0.9600
C102 H10C 0.9600
C103 C104 1.527(5)
C103 H10D 0.9600
C103 H10E 0.9600
C103 H10F 0.9600
C104 C105 1.506(4)
C104 C111 1.532(5)
C105 C106 1.388(4)
C105 C110 1.398(4)
C106 C107 1.365(5)
C106 H106 0.9300
C107 C108 1.372(4)
C107 H107 0.9300
C108 C109 1.363(5)
C108 H108 0.9300
C109 C110 1.376(5)
C109 H109 0.9300
C110 H110 0.9300
C111 H11A 0.9600
C111 H11B 0.9600
C111 H11C 0.9600
C112 C113 1.513(3)
C112 H11D 0.9600
C112 H11E 0.9600
C112 H11F 0.9600
C113 H11G 0.9700
C113 H11H 0.9700
C114 C115 1.514(4)
C114 H11I 0.9700
C114 H11J 0.9700
C115 H11K 0.9600
C115 H11L 0.9600
C115 H11M 0.9600
C116 C117 1.514(4)
C116 H11N 0.9600
C116 H11O 0.9600
C116 H11P 0.9600
C117 H11Q 0.9700
C117 H11R 0.9700
C118 C119 1.510(4)
C118 H11S 0.9700
C118 H11T 0.9700
C119 H11U 0.9600
C119 H11V 0.9600
C119 H11W 0.9600
C120 C121 1.517(3)
C120 H12G 0.9600
C120 H12H 0.9600
C120 H12I 0.9600
C121 C122 1.519(3)
C121 C126 1.536(3)
C122 C127 1.383(4)
C122 C123 1.386(4)
C123 C124 1.400(5)
C123 H123 0.9300
C124 C125 1.370(7)
C124 H124 0.9300
C125 C128 1.351(6)
C125 H125 0.9300
C126 H12J 0.9600
C126 H12K 0.9600
C126 H12L 0.9600
C127 C128 1.386(4)
C127 H127 0.9300
C128 H128 0.9300
C132 H132 0.9300
C80A C2A 1.564(15)
C80A H80A 0.9700
C80A H80B 0.9700
C150 C82A 1.537(10)
C150 H13A 0.9600
C150 H13B 0.9600
C150 H13C 0.9600
C148 C81A 1.474(11)
C148 H12A 0.9600
C148 H12B 0.9600
C148 H12C 0.9600
C2A H2AA 0.9600
C2A H2AB 0.9600
C2A H2AC 0.9600
C1A C83A 1.547(13)
C1A H1AA 0.9600
C1A H1AB 0.9600
C1A H1AC 0.9600
C81A H81A 0.9700
C81A H81B 0.9700
C82A H82A 0.9700
C82A H82B 0.9700
C83A H83A 0.9700
C83A H83B 0.9700
C2B C80B 1.60(3)
C2B H2BA 0.9600
C2B H2BB 0.9600
C2B H2BC 0.9600
C1B C83B 1.58(3)
C1B H1BA 0.9600
C1B H1BB 0.9600
C1B H1BC 0.9600
C80B H80C 0.9700
C80B H80D 0.9700
C151 C82B 1.494(17)
C151 H13D 0.9600
C151 H13E 0.9600
C151 H13F 0.9600
C149 C81B 1.541(17)
C149 H12D 0.9600
C149 H12E 0.9600
C149 H12F 0.9600
C81B H81C 0.9700
C81B H81D 0.9700
C82B H82C 0.9700
C82B H82D 0.9700
C83B H83C 0.9700
C83B H83D 0.9700

loop_
_geom_torsion_atom_site_label_1
_geom_torsion_atom_site_label_2
_geom_torsion_atom_site_label_3
_geom_torsion_atom_site_label_4
_geom_torsion
N3 Cu1 O1 O2 -157.39(13)
N1 Cu1 O1 O2 22.93(15)
Cu1 O1 O2 C70 150.04(14)
N5 Cu2 O5 O6 172.8(4)
N6 Cu2 O5 O6 10.6(2)
N4 Cu2 O5 O6 -171.78(19)
Cu2 O5 O6 C1 169.60(18)
O5 O6 C1 C2 -60.5(3)
O5 O6 C1 C3 65.6(2)
O5 O6 C1 C9 -178.2(2)
O6 C1 C3 C8 -129.0(2)
C2 C1 C3 C8 -4.1(3)
C9 C1 C3 C8 119.0(3)
O6 C1 C3 C4 52.2(3)
C2 C1 C3 C4 177.1(2)
C9 C1 C3 C4 -59.8(3)
C8 C3 C4 C5 -1.5(4)
C1 C3 C4 C5 177.4(3)
C3 C4 C5 C6 0.9(6)
C4 C5 C6 C7 0.0(7)
C5 C6 C7 C8 -0.2(7)
C4 C3 C8 C7 1.3(4)
C1 C3 C8 C7 -177.5(2)
C6 C7 C8 C3 -0.5(5)
C29 N4 C10 O7 -1.2(3)
Cu2 N4 C10 O7 170.96(16)
C29 N4 C10 C11 179.20(16)
Cu2 N4 C10 C11 -8.6(2)
C15 N5 C11 C12 -2.1(3)
Cu2 N5 C11 C12 -177.73(14)
C15 N5 C11 C10 174.93(16)
Cu2 N5 C11 C10 -0.7(2)
O7 C10 C11 N5 -173.51(16)
N4 C10 C11 N5 6.1(2)
O7 C10 C11 C12 3.3(3)
N4 C10 C11 C12 -177.03(18)
N5 C11 C12 C13 0.5(3)
C10 C11 C12 C13 -176.14(19)
C11 C12 C13 C14 0.8(3)
C12 C13 C14 C15 -0.5(3)
C11 N5 C15 C14 2.5(3)
Cu2 N5 C15 C14 178.05(14)
C11 N5 C15 C16 -174.10(16)
Cu2 N5 C15 C16 1.5(2)
C13 C14 C15 N5 -1.1(3)
C13 C14 C15 C16 174.91(19)
C17 N6 C16 O8 -3.3(3)
Cu2 N6 C16 O8 -175.59(16)
C17 N6 C16 C15 175.10(15)
Cu2 N6 C16 C15 2.8(2)
N5 C15 C16 O8 175.73(17)
C14 C15 C16 O8 -0.5(3)
N5 C15 C16 N6 -2.8(2)
C14 C15 C16 N6 -179.05(18)
C16 N6 C17 C18 -81.3(2)
Cu2 N6 C17 C18 90.1(2)
C16 N6 C17 C25 102.4(2)
Cu2 N6 C17 C25 -86.3(2)
C25 C17 C18 C22 -0.4(4)
N6 C17 C18 C22 -176.7(2)
C25 C17 C18 C19 179.2(2)
N6 C17 C18 C19 2.9(3)
C22 C18 C19 C20 61.1(3)
C17 C18 C19 C20 -118.5(3)
C22 C18 C19 C21 -64.7(4)
C17 C18 C19 C21 115.7(3)
C17 C18 C22 C23 0.2(4)
C19 C18 C22 C23 -179.4(3)
C18 C22 C23 C24 0.0(5)
C22 C23 C24 C25 -0.1(4)
C23 C24 C25 C17 -0.1(4)
C23 C24 C25 C26 -179.1(2)
C18 C17 C25 C24 0.3(3)
N6 C17 C25 C24 176.65(19)
C18 C17 C25 C26 179.4(2)
N6 C17 C25 C26 -4.3(3)
C24 C25 C26 C27 93.7(3)
C17 C25 C26 C27 -85.4(3)
C24 C25 C26 C28 -31.3(3)
C17 C25 C26 C28 149.7(2)
C10 N4 C29 C30 84.7(2)
Cu2 N4 C29 C30 -87.0(2)
C10 N4 C29 C34 -102.0(2)
Cu2 N4 C29 C34 86.2(2)
C34 C29 C30 C31 -0.8(3)
N4 C29 C30 C31 172.29(18)
C34 C29 C30 C38 -178.38(19)
N4 C29 C30 C38 -5.3(3)
C29 C30 C31 C32 -0.2(3)
C38 C30 C31 C32 177.4(2)
C30 C31 C32 C33 0.8(3)
C31 C32 C33 C34 -0.5(4)
C32 C33 C34 C29 -0.4(3)
C32 C33 C34 C35 178.9(2)
C30 C29 C34 C33 1.1(3)
N4 C29 C34 C33 -172.12(18)
C30 C29 C34 C35 -178.19(19)
N4 C29 C34 C35 8.6(3)
C33 C34 C35 C37 24.3(3)
C29 C34 C35 C37 -156.4(2)
C33 C34 C35 C36 -99.8(2)
C29 C34 C35 C36 79.4(2)
C31 C30 C38 C40 -74.7(3)
C29 C30 C38 C40 102.9(3)
C31 C30 C38 C39 50.6(3)
C29 C30 C38 C39 -131.9(3)
C53 N1 C41 C42 -100.5(2)
Cu1 N1 C41 C42 76.0(2)
C53 N1 C41 C46 84.6(3)
Cu1 N1 C41 C46 -99.0(2)
C46 C41 C42 C43 2.4(3)
N1 C41 C42 C43 -172.5(2)
C46 C41 C42 C50 -179.3(2)
N1 C41 C42 C50 5.8(3)
C41 C42 C43 C44 0.3(4)
C50 C42 C43 C44 -178.1(3)
C42 C43 C44 C45 -2.1(6)
C43 C44 C45 C46 1.4(6)
C44 C45 C46 C41 1.1(5)
C44 C45 C46 C47 178.4(3)
C42 C41 C46 C45 -3.0(4)
N1 C41 C46 C45 171.7(2)
C42 C41 C46 C47 179.7(2)
N1 C41 C46 C47 -5.6(3)
C45 C46 C47 C49 -70.7(4)
C41 C46 C47 C49 106.5(3)
C45 C46 C47 C48 54.9(4)
C41 C46 C47 C48 -127.9(3)
C43 C42 C50 C51 56.3(4)
C41 C42 C50 C51 -122.1(3)
C43 C42 C50 C52 -69.7(3)
C41 C42 C50 C52 112.0(3)
C41 N1 C53 O3 -4.8(3)
Cu1 N1 C53 O3 178.41(15)
C41 N1 C53 C54 174.01(16)
Cu1 N1 C53 C54 -2.75(19)
C57 N2 C54 C55 -1.1(3)
Cu1 N2 C54 C55 178.55(13)
C57 N2 C54 C53 -179.92(15)
Cu1 N2 C54 C53 -0.25(19)
O3 C53 C54 N2 -179.08(16)
N1 C53 C54 N2 2.0(2)
O3 C53 C54 C55 2.2(3)
N1 C53 C54 C55 -176.72(17)
N2 C54 C55 C56 0.0(3)
C53 C54 C55 C56 178.62(17)
C54 C55 C56 C132 1.1(3)
C54 N2 C57 C132 1.1(3)
Cu1 N2 C57 C132 -178.53(13)
C54 N2 C57 C58 -177.74(15)
Cu1 N2 C57 C58 2.58(19)
C59 N3 C58 O4 -6.7(3)
Cu1 N3 C58 O4 179.81(15)
C59 N3 C58 C57 171.88(15)
Cu1 N3 C58 C57 -1.65(19)
N2 C57 C58 O4 178.16(16)
C132 C57 C58 O4 -0.6(3)
N2 C57 C58 N3 -0.5(2)
C132 C57 C58 N3 -179.30(17)
C58 N3 C59 C60 110.0(2)
Cu1 N3 C59 C60 -76.92(19)
C58 N3 C59 C131 -75.4(2)
Cu1 N3 C59 C131 97.70(18)
C131 C59 C60 C64 -1.2(3)
N3 C59 C60 C64 173.23(17)
C131 C59 C60 C61 176.98(17)
N3 C59 C60 C61 -8.6(3)
C64 C60 C61 C62 -34.2(3)
C59 C60 C61 C62 147.62(18)
C64 C60 C61 C63 91.4(2)
C59 C60 C61 C63 -86.8(2)
C59 C60 C64 C65 0.5(3)
C61 C60 C64 C65 -177.70(19)
C60 C64 C65 C66 0.5(3)
C64 C65 C66 C131 -0.8(3)
O1 O2 C70 C78 -61.7(2)
O1 O2 C70 C71 63.9(2)
O1 O2 C70 C77 -179.63(17)
O2 C70 C71 C72 -134.7(2)
C78 C70 C71 C72 -10.1(3)
C77 C70 C71 C72 113.2(2)
O2 C70 C71 C76 47.7(2)
C78 C70 C71 C76 172.26(19)
C77 C70 C71 C76 -64.4(3)
C76 C71 C72 C73 1.1(3)
C70 C71 C72 C73 -176.55(18)
C71 C72 C73 C74 -0.5(3)
C72 C73 C74 C75 -0.2(3)
C73 C74 C75 C76 0.4(3)
C74 C75 C76 C71 0.2(3)
C72 C71 C76 C75 -0.9(3)
C70 C71 C76 C75 176.83(19)
C92 C85 C86 C87 0.9(4)
C85 C86 C87 C88 0.1(4)
C86 C87 C88 C93 -0.7(4)
C86 C87 C88 C89 -175.5(2)
O12 O11 C89 C91 -60.7(2)
O12 O11 C89 C88 66.7(2)
O12 O11 C89 C90 -177.65(18)
C87 C88 C89 O11 -149.8(2)
C93 C88 C89 O11 35.4(3)
C87 C88 C89 C91 -25.3(3)
C93 C88 C89 C91 160.0(2)
C87 C88 C89 C90 99.4(3)
C93 C88 C89 C90 -75.3(3)
C86 C85 C92 C93 -1.3(4)
C85 C92 C93 C88 0.8(3)
C87 C88 C93 C92 0.3(3)
C89 C88 C93 C92 175.2(2)
O10 O9 C95 C94 -68.2(2)
O10 O9 C95 C96 57.8(2)
O10 O9 C95 C102 175.4(2)
O9 C95 C96 C97 -128.6(3)
C94 C95 C96 C97 -5.6(4)
C102 C95 C96 C97 120.4(3)
O9 C95 C96 C100 47.5(3)
C94 C95 C96 C100 170.5(2)
C102 C95 C96 C100 -63.5(3)
C100 C96 C97 C98 -0.6(5)
C95 C96 C97 C98 175.3(3)
C96 C97 C98 C99 -1.5(6)
C97 C98 C99 C101 3.7(6)
C97 C96 C100 C101 0.6(5)
C95 C96 C100 C101 -175.8(3)
C96 C100 C101 C99 1.5(5)
C98 C99 C101 C100 -3.7(6)
O16 O15 C104 C105 67.8(3)
O16 O15 C104 C103 -58.8(3)
O16 O15 C104 C111 -176.2(3)
O15 C104 C105 C106 39.9(4)
C103 C104 C105 C106 163.8(3)
C111 C104 C105 C106 -71.1(3)
O15 C104 C105 C110 -141.5(3)
C103 C104 C105 C110 -17.6(4)
C111 C104 C105 C110 107.5(3)
C110 C105 C106 C107 -0.5(4)
C104 C105 C106 C107 178.1(3)
C105 C106 C107 C108 0.1(4)
C106 C107 C108 C109 0.3(4)
C107 C108 C109 C110 -0.2(5)
C108 C109 C110 C105 -0.3(5)
C106 C105 C110 C109 0.6(4)
C104 C105 C110 C109 -178.0(3)
C114 N8 C113 C112 -60.5(3)
C117 N8 C113 C112 178.2(2)
C118 N8 C113 C112 57.1(3)
C117 N8 C114 C115 60.0(3)
C118 N8 C114 C115 -178.0(3)
C113 N8 C114 C115 -57.6(3)
C114 N8 C117 C116 61.1(3)
C118 N8 C117 C116 -57.5(3)
C113 N8 C117 C116 -177.7(3)
C114 N8 C118 C119 178.5(3)
C117 N8 C118 C119 -59.7(3)
C113 N8 C118 C119 57.4(3)
O14 O13 C121 C120 66.4(2)
O14 O13 C121 C122 -59.8(2)
O14 O13 C121 C126 -175.89(17)
O13 C121 C122 C127 -32.2(3)
C120 C121 C122 C127 -155.6(2)
C126 C121 C122 C127 78.4(3)
O13 C121 C122 C123 150.5(2)
C120 C121 C122 C123 27.1(3)
C126 C121 C122 C123 -98.9(3)
C127 C122 C123 C124 1.2(4)
C121 C122 C123 C124 178.6(3)
C122 C123 C124 C125 -0.3(6)
C123 C124 C125 C128 -1.2(6)
C123 C122 C127 C128 -0.7(4)
C121 C122 C127 C128 -178.1(2)
C124 C125 C128 C127 1.8(6)
C122 C127 C128 C125 -0.8(5)
C65 C66 C131 C59 0.0(3)
C65 C66 C131 C67 -176.3(2)
C60 C59 C131 C66 1.0(3)
N3 C59 C131 C66 -173.50(17)
C60 C59 C131 C67 177.40(18)
N3 C59 C131 C67 2.9(3)
C69 C67 C131 C66 -30.6(3)
C68 C67 C131 C66 93.2(2)
C69 C67 C131 C59 153.14(19)
C68 C67 C131 C59 -83.1(2)
N2 C57 C132 C56 0.0(3)
C58 C57 C132 C56 178.68(17)
C55 C56 C132 C57 -1.0(3)
C81A N7 C80A C2A -45.3(7)
C82A N7 C80A C2A -168.9(7)
C83A N7 C80A C2A 73.6(7)
C82A N7 C81A C148 55.6(7)
C80A N7 C81A C148 -62.8(7)
C83A N7 C81A C148 179.1(6)
C81A N7 C82A C150 58.8(10)
C80A N7 C82A C150 -178.0(9)
C83A N7 C82A C150 -63.3(10)
C81A N7 C83A C1A -175.3(6)
C82A N7 C83A C1A -50.3(7)
C80A N7 C83A C1A 62.8(7)
C83B N7 C80B C2B -63.7(14)
C82B N7 C80B C2B 170.6(14)
C81B N7 C80B C2B 60.0(13)
C83B N7 C81B C149 176.5(12)
C80B N7 C81B C149 47.2(12)
C82B N7 C81B C149 -61.4(12)
C83B N7 C82B C151 53(2)
C80B N7 C82B C151 -178.1(19)
C81B N7 C82B C151 -66(2)
C80B N7 C83B C1B -69.0(16)
C82B N7 C83B C1B 51.2(17)
C81B N7 C83B C1B 168.1(15)
